data_4101387
loop_
_publ_author_name
'Lucas, Robie L'
'Zart, Matthew K'
'Mukherjee, Jhumpa'
'Murkerjee, Jhumpa'
'Sorrell, Thomas N'
'Powell, Douglas R'
'Borovik, A S'

_publ_section_title
;
 A modular approach toward regulating the secondary coordination sphere
 of metal ions: differential dioxygen activation assisted by
 intramolecular hydrogen bonds.
;
_journal_issue 48
_journal_name_full 'Journal of the American Chemical Society'
_journal_page_first 15476
_journal_page_last 15489
_journal_paper_doi 10.1021/ja063935+
_journal_volume 128
_journal_year 2006
_chemical_formula_moiety
; 
 K 1+, (C17 H32 Co N5 O3) 1-, (C4 H9 N O)0.5, (C4 H10 O)0.25, 
 (H2 O)0.25 
;
_chemical_formula_sum 'C20 H39.5 Co K N5.5 O4'
_chemical_formula_weight 519.10
_chemical_name_systematic
; 
 ? 
;
_space_group_IT_number 2
_symmetry_cell_setting triclinic
_symmetry_space_group_name_Hall '-P 1'
_symmetry_space_group_name_H-M 'P -1'
_atom_sites_solution_hydrogens geom
_atom_sites_solution_primary direct
_atom_sites_solution_secondary difmap
_audit_creation_method SHELXL-97
_cell_angle_alpha 88.622(6)
_cell_angle_beta 83.727(5)
_cell_angle_gamma 86.822(6)
_cell_formula_units_Z 8
_cell_length_a 10.918(2)
_cell_length_b 16.900(4)
_cell_length_c 29.431(6)
_cell_measurement_reflns_used 3874
_cell_measurement_temperature 100(2)
_cell_measurement_theta_max 26.00
_cell_measurement_theta_min 2.18
_cell_volume 5389(2)
_computing_cell_refinement 'Bruker SMART'
_computing_data_collection 'Bruker SMART'
_computing_data_reduction 'Bruker SAINT'
_computing_molecular_graphics 'Bruker SHELXTL'
_computing_publication_material 'Bruker SHELXTL'
_computing_structure_refinement 'SHELXL-97 (Sheldrick, 1997)'
_computing_structure_solution 'SHELXS-97 (Sheldrick, 1990)'
_diffrn_ambient_temperature 100(2)
_diffrn_measured_fraction_theta_full 0.962
_diffrn_measured_fraction_theta_max 0.962
_diffrn_measurement_device_type 'CCD area detector'
_diffrn_measurement_method '\w scans'
_diffrn_radiation_monochromator graphite
_diffrn_radiation_source 'fine-focus sealed tube'
_diffrn_radiation_type MoK\a
_diffrn_radiation_wavelength 0.71073
_diffrn_reflns_av_R_equivalents 0.0625
_diffrn_reflns_av_sigmaI/netI 0.1451
_diffrn_reflns_limit_h_max 13
_diffrn_reflns_limit_h_min -13
_diffrn_reflns_limit_k_max 20
_diffrn_reflns_limit_k_min -19
_diffrn_reflns_limit_l_max 34
_diffrn_reflns_limit_l_min -36
_diffrn_reflns_number 33998
_diffrn_reflns_theta_full 26.00
_diffrn_reflns_theta_max 26.00
_diffrn_reflns_theta_min 1.86
_exptl_absorpt_coefficient_mu 0.824
_exptl_absorpt_correction_T_max 0.9446
_exptl_absorpt_correction_T_min 0.7339
_exptl_absorpt_correction_type multi-scan
_exptl_absorpt_process_details 'Sheldrick, 2000'
_exptl_crystal_colour blue
_exptl_crystal_density_diffrn 1.280
_exptl_crystal_density_meas 0
_exptl_crystal_density_method 'not measured'
_exptl_crystal_description needle
_exptl_crystal_F_000 2208
_exptl_crystal_size_max 0.40
_exptl_crystal_size_mid 0.08
_exptl_crystal_size_min 0.07
_refine_diff_density_max 1.246
_refine_diff_density_min -0.731
_refine_diff_density_rms 0.111
_refine_ls_extinction_method none
_refine_ls_goodness_of_fit_ref 1.001
_refine_ls_hydrogen_treatment mixed
_refine_ls_matrix_type full
_refine_ls_number_parameters 1338
_refine_ls_number_reflns 20403
_refine_ls_number_restraints 659
_refine_ls_restrained_S_all 1.008
_refine_ls_R_factor_all 0.1712
_refine_ls_R_factor_gt 0.0900
_refine_ls_shift/su_max 0.010
_refine_ls_shift/su_mean 0.000
_refine_ls_structure_factor_coef Fsqd
_refine_ls_weighting_details 'calc w=1/[\s^2^(Fo^2^)+(0.1400P)^2^+0.0000P] where P=(Fo^2^+2Fc^2^)/3'
_refine_ls_weighting_scheme calc
_refine_ls_wR_factor_gt 0.2258
_refine_ls_wR_factor_ref 0.2661
_reflns_number_gt 10378
_reflns_number_total 20403
_reflns_threshold_expression >2sigma(I)
_cod_data_source_file ja063935+si20060605_023522.cif
_cod_data_source_block 03127
_cod_original_sg_symbol_H-M P-1
_cod_original_formula_sum 'C20 H39.50 Co K N5.50 O4'
_cod_database_code 4101387

loop_
_symmetry_equiv_pos_as_xyz
'x, y, z'
'-x, -y, -z'

loop_
_atom_site_label
_atom_site_type_symbol
_atom_site_fract_x
_atom_site_fract_y
_atom_site_fract_z
_atom_site_U_iso_or_equiv
_atom_site_adp_type
_atom_site_occupancy
_atom_site_symmetry_multiplicity
_atom_site_calc_flag
_atom_site_refinement_flags
_atom_site_disorder_assembly
_atom_site_disorder_group
K1 K 0.78159(15) 0.02470(12) 0.63115(5) 0.0410(5) Uani 1 1 d . . .
K2 K 0.97517(16) 0.02423(12) 0.72946(6) 0.0423(5) Uani 1 1 d . . .
K3 K -0.29655(15) 0.54655(13) 0.86902(5) 0.0442(5) Uani 1 1 d . . .
K4 K 0.54498(16) 0.50742(12) 0.77258(6) 0.0433(5) Uani 1 1 d . . .
Co1A Co 0.05849(9) 0.65432(7) 0.71572(3) 0.0369(3) Uani 1 1 d D . .
O1A O 0.4194(5) 0.5857(4) 0.7143(2) 0.0534(16) Uani 1 1 d . . .
O2A O 0.0565(19) 0.8867(5) 0.7412(4) 0.100(4) Uani 0.613(15) 1 d PDU . 1
O2A' O 0.088(3) 0.8843(6) 0.7392(5) 0.098(4) Uani 0.387(15) 1 d PDU . 2
O3A O -0.2669(4) 0.5995(4) 0.78154(17) 0.0453(15) Uani 1 1 d D . .
N1A N 0.0280(6) 0.6892(4) 0.7833(2) 0.0421(17) Uani 1 1 d . . .
N2A N 0.2090(6) 0.5992(4) 0.7328(2) 0.0378(16) Uani 1 1 d . . .
N3A N 0.0689(19) 0.7693(5) 0.7033(3) 0.067(2) Uani 0.613(15) 1 d PDU . 1
N3A' N 0.070(3) 0.7685(6) 0.7026(4) 0.066(3) Uani 0.387(15) 1 d PDU . 2
N4A N -0.0999(6) 0.6040(5) 0.7274(2) 0.0445(18) Uani 1 1 d . . .
N5A N 0.2886(6) 0.5691(4) 0.6602(2) 0.0420(17) Uani 1 1 d . . .
H5A H 0.2118 0.5753 0.6538 0.050 Uiso 1 1 calc R . .
C1A C 0.1041(8) 0.6310(6) 0.8065(3) 0.054(3) Uani 1 1 d . . .
H1A1 H 0.0607 0.5811 0.8111 0.065 Uiso 1 1 calc R . .
H1A2 H 0.1160 0.6510 0.8370 0.065 Uiso 1 1 calc R . .
C2A C 0.2291(7) 0.6142(7) 0.7797(3) 0.056(3) Uani 1 1 d . . .
H2A1 H 0.2808 0.6603 0.7807 0.067 Uiso 1 1 calc R . .
H2A2 H 0.2720 0.5675 0.7929 0.067 Uiso 1 1 calc R . .
C3A C 0.3112(8) 0.5850(5) 0.7042(3) 0.0376(19) Uani 1 1 d . . .
C4A C 0.3815(9) 0.5427(5) 0.6235(3) 0.047(2) Uani 1 1 d . . .
C5A C 0.3068(10) 0.5289(6) 0.5824(3) 0.067(3) Uani 1 1 d . . .
H5A1 H 0.2495 0.4869 0.5906 0.101 Uiso 1 1 d R . .
H5A2 H 0.3640 0.5127 0.5558 0.101 Uiso 1 1 d R . .
H5A3 H 0.2603 0.5778 0.5749 0.101 Uiso 1 1 d R . .
C6A C 0.4525(9) 0.4705(6) 0.6369(3) 0.065(3) Uani 1 1 d . . .
H6A1 H 0.4993 0.4827 0.6622 0.097 Uiso 1 1 d R . .
H6A2 H 0.5096 0.4520 0.6108 0.097 Uiso 1 1 d R . .
H6A3 H 0.3956 0.4290 0.6467 0.097 Uiso 1 1 d R . .
C7A C 0.4667(9) 0.6095(6) 0.6103(3) 0.068(3) Uani 1 1 d . . .
H7A1 H 0.4159 0.6585 0.6068 0.102 Uiso 1 1 d R . .
H7A2 H 0.5173 0.5980 0.5814 0.102 Uiso 1 1 d R . .
H7A3 H 0.5204 0.6159 0.6344 0.102 Uiso 1 1 d R . .
C8A C 0.0685(9) 0.7693(6) 0.7841(4) 0.071(3) Uani 1 1 d DU . .
H8A1 H 0.0156 0.7990 0.8081 0.085 Uiso 1 1 calc R . 1
H8A2 H 0.1542 0.7674 0.7924 0.085 Uiso 1 1 calc R . 1
C9A C 0.0643(10) 0.8114(6) 0.7408(5) 0.076(3) Uani 0.613(15) 1 d PDU . 1
C10A C 0.0706(11) 0.8120(9) 0.6598(5) 0.067(3) Uani 0.613(15) 1 d PDU . 1
H10A H 0.1127 0.8614 0.6654 0.080 Uiso 0.613(15) 1 calc PR . 1
C11A C 0.1528(17) 0.7737(10) 0.6258(4) 0.062(5) Uani 0.613(15) 1 d PDU . 1
H11A H 0.2377 0.7776 0.6330 0.094 Uiso 0.613(15) 1 calc PR . 1
H11B H 0.1435 0.7991 0.5960 0.094 Uiso 0.613(15) 1 calc PR . 1
H11C H 0.1340 0.7177 0.6248 0.094 Uiso 0.613(15) 1 calc PR . 1
C12A C -0.0501(12) 0.8406(9) 0.6520(5) 0.060(4) Uani 0.613(15) 1 d PDU . 1
H12A H -0.0467 0.8700 0.6228 0.089 Uiso 0.613(15) 1 calc PR . 1
H12B H -0.0839 0.8758 0.6768 0.089 Uiso 0.613(15) 1 calc PR . 1
H12C H -0.1030 0.7958 0.6510 0.089 Uiso 0.613(15) 1 calc PR . 1
C9A' C 0.0759(16) 0.8098(7) 0.7392(5) 0.094(11) Uani 0.387(15) 1 d PDU . 2
C10' C 0.094(2) 0.7921(14) 0.6555(5) 0.113(15) Uani 0.387(15) 1 d PDU . 2
H10E H 0.0502 0.8455 0.6535 0.136 Uiso 0.387(15) 1 calc PR . 2
C11' C 0.034(3) 0.7435(18) 0.6265(6) 0.108(12) Uani 0.387(15) 1 d PDU . 2
H11M H 0.0758 0.6908 0.6247 0.161 Uiso 0.387(15) 1 calc PR . 2
H11N H 0.0370 0.7677 0.5958 0.161 Uiso 0.387(15) 1 calc PR . 2
H11O H -0.0524 0.7389 0.6390 0.161 Uiso 0.387(15) 1 calc PR . 2
C12' C 0.221(2) 0.806(2) 0.6429(10) 0.121(15) Uani 0.387(15) 1 d PDU . 2
H12M H 0.2477 0.8444 0.6638 0.182 Uiso 0.387(15) 1 calc PR . 2
H12N H 0.2312 0.8278 0.6115 0.182 Uiso 0.387(15) 1 calc PR . 2
H12O H 0.2703 0.7564 0.6446 0.182 Uiso 0.387(15) 1 calc PR . 2
C13A C -0.1067(7) 0.6815(5) 0.7953(3) 0.042(2) Uani 1 1 d . . .
H13A H -0.1492 0.7344 0.7926 0.050 Uiso 1 1 calc R . .
H13B H -0.1213 0.6636 0.8276 0.050 Uiso 1 1 calc R . .
C14A C -0.1633(6) 0.6247(5) 0.7660(2) 0.0353(19) Uani 1 1 d D . .
C15A C -0.1526(9) 0.5446(9) 0.7006(3) 0.099(5) Uani 1 1 d . . .
H15A H -0.1941 0.5052 0.7221 0.118 Uiso 1 1 calc R . .
C16A C -0.0487(12) 0.5014(11) 0.6700(5) 0.147(8) Uani 1 1 d . . .
H16A H -0.0429 0.5255 0.6392 0.221 Uiso 1 1 calc R . .
H16B H -0.0664 0.4454 0.6682 0.221 Uiso 1 1 calc R . .
H16C H 0.0297 0.5056 0.6829 0.221 Uiso 1 1 calc R . .
C17A C -0.2459(12) 0.5838(12) 0.6727(4) 0.155(9) Uani 1 1 d . . .
H17A H -0.2970 0.6231 0.6913 0.233 Uiso 1 1 calc R . .
H17B H -0.2983 0.5438 0.6627 0.233 Uiso 1 1 calc R . .
H17C H -0.2036 0.6102 0.6460 0.233 Uiso 1 1 calc R . .
Co1B Co 0.20319(9) 0.62565(6) 0.95281(3) 0.0300(3) Uani 1 1 d . A .
O1B O -0.1477(5) 0.6248(3) 0.91078(18) 0.0431(14) Uani 1 1 d . . .
O2B O 0.4679(4) 0.5710(3) 0.85114(17) 0.0403(14) Uani 1 1 d . . .
O3B O 0.3644(6) 0.5267(5) 1.0571(2) 0.089(3) Uani 1 1 d . . .
N1B N 0.2552(5) 0.5066(4) 0.9456(2) 0.0364(16) Uani 1 1 d . A .
N2B N 0.0396(5) 0.5995(4) 0.93961(19) 0.0298(14) Uani 1 1 d . . .
N3B N 0.3298(5) 0.6417(4) 0.9015(2) 0.0333(15) Uani 1 1 d . A .
N4B N 0.2532(6) 0.6131(5) 1.0136(2) 0.052(2) Uani 1 1 d D . .
N5B N -0.0583(6) 0.7215(4) 0.9473(2) 0.0413(17) Uani 1 1 d . . .
H5B H 0.0123 0.7366 0.9551 0.050 Uiso 1 1 calc R . .
C1B C 0.1351(7) 0.4683(5) 0.9499(3) 0.0388(19) Uani 1 1 d . . .
H1B1 H 0.1047 0.4619 0.9827 0.047 Uiso 1 1 calc R . .
H1B2 H 0.1467 0.4150 0.9364 0.047 Uiso 1 1 calc R . .
C2B C 0.0398(7) 0.5177(5) 0.9258(3) 0.0385(19) Uani 1 1 d . . .
H2B1 H 0.0601 0.5143 0.8923 0.046 Uiso 1 1 calc R . .
H2B2 H -0.0431 0.4971 0.9340 0.046 Uiso 1 1 calc R . .
C3B C -0.0593(7) 0.6456(5) 0.9316(2) 0.0323(18) Uani 1 1 d . . .
C4B C -0.1628(7) 0.7795(5) 0.9523(2) 0.0352(18) Uani 1 1 d . . .
C5B C -0.1192(8) 0.8505(5) 0.9763(3) 0.051(2) Uani 1 1 d . . .
H5B1 H -0.1021 0.8344 1.0073 0.076 Uiso 1 1 d R . .
H5B2 H -0.1835 0.8935 0.9780 0.076 Uiso 1 1 d R . .
H5B3 H -0.0438 0.8690 0.9592 0.076 Uiso 1 1 d R . .
C6B C -0.2736(8) 0.7438(6) 0.9811(3) 0.053(2) Uani 1 1 d . . .
H6B1 H -0.2909 0.6931 0.9684 0.079 Uiso 1 1 d R . .
H6B2 H -0.3464 0.7805 0.9809 0.079 Uiso 1 1 d R . .
H6B3 H -0.2538 0.7353 1.0126 0.079 Uiso 1 1 d R . .
C7B C -0.1997(7) 0.8072(5) 0.9060(3) 0.0396(19) Uani 1 1 d . . .
H7B1 H -0.1276 0.8268 0.8872 0.059 Uiso 1 1 d R . .
H7B2 H -0.2641 0.8500 0.9102 0.059 Uiso 1 1 d R . .
H7B3 H -0.2311 0.7628 0.8908 0.059 Uiso 1 1 d R . .
C8B C 0.3260(7) 0.4999(5) 0.9008(3) 0.046(2) Uani 1 1 d . A .
H8B1 H 0.2716 0.4818 0.8787 0.055 Uiso 1 1 calc R . .
H8B2 H 0.3938 0.4589 0.9025 0.055 Uiso 1 1 calc R . .
C9B C 0.3804(6) 0.5768(5) 0.8829(2) 0.0305(18) Uani 1 1 d . . .
C10B C 0.3733(8) 0.7164(6) 0.8817(4) 0.055(2) Uani 1 1 d . . .
H10B H 0.3875 0.7097 0.8479 0.066 Uiso 1 1 calc R . .
C11B C 0.2731(10) 0.7798(6) 0.8906(4) 0.075(3) Uani 1 1 d . . .
H11D H 0.2741 0.8006 0.9213 0.112 Uiso 1 1 d R . .
H11E H 0.1928 0.7580 0.8880 0.112 Uiso 1 1 d R . .
H11F H 0.2870 0.8227 0.8679 0.112 Uiso 1 1 d R . .
C12B C 0.4904(11) 0.7359(8) 0.8967(5) 0.107(5) Uani 1 1 d . . .
H12D H 0.4792 0.7439 0.9298 0.160 Uiso 1 1 d R . .
H12E H 0.5180 0.7847 0.8811 0.160 Uiso 1 1 d R . .
H12F H 0.5525 0.6926 0.8895 0.160 Uiso 1 1 d R . .
C13B C 0.3305(7) 0.4872(6) 0.9831(3) 0.053(3) Uani 1 1 d . . .
H13C H 0.4185 0.4839 0.9706 0.063 Uiso 1 1 calc R A .
H13D H 0.3099 0.4342 0.9959 0.063 Uiso 1 1 calc R . .
C14B C 0.3140(7) 0.5456(7) 1.0214(3) 0.062(3) Uani 1 1 d . A .
C15B C 0.2466(11) 0.6749(10) 1.0494(5) 0.086(4) Uani 0.607(19) 1 d PDU A 1
H15B H 0.2644 0.6421 1.0769 0.103 Uiso 0.607(19) 1 calc PR A 1
C16B C 0.1163(14) 0.6995(13) 1.0614(8) 0.086(5) Uani 0.607(19) 1 d PDU A 1
H16D H 0.0651 0.6708 1.0427 0.129 Uiso 0.607(19) 1 calc PR A 1
H16E H 0.1041 0.7566 1.0557 0.129 Uiso 0.607(19) 1 calc PR A 1
H16F H 0.0927 0.6875 1.0938 0.129 Uiso 0.607(19) 1 calc PR A 1
C17B C 0.3574(16) 0.7206(12) 1.0416(8) 0.096(5) Uani 0.607(19) 1 d PDU A 1
H17D H 0.4309 0.6842 1.0388 0.144 Uiso 0.607(19) 1 calc PR A 1
H17E H 0.3607 0.7558 1.0673 0.144 Uiso 0.607(19) 1 calc PR A 1
H17F H 0.3548 0.7523 1.0133 0.144 Uiso 0.607(19) 1 calc PR A 1
C15" C 0.229(2) 0.6694(11) 1.0523(6) 0.087(4) Uani 0.393(19) 1 d PDU A 2
H15" H 0.1827 0.6384 1.0774 0.105 Uiso 0.393(19) 1 calc PR A 2
C16" C 0.139(3) 0.7320(15) 1.0399(11) 0.080(6) Uani 0.393(19) 1 d PDU A 2
H16P H 0.1151 0.7662 1.0662 0.120 Uiso 0.393(19) 1 calc PR A 2
H16Q H 0.0661 0.7079 1.0309 0.120 Uiso 0.393(19) 1 calc PR A 2
H16R H 0.1766 0.7638 1.0143 0.120 Uiso 0.393(19) 1 calc PR A 2
C17" C 0.351(2) 0.676(2) 1.0674(11) 0.082(5) Uani 0.393(19) 1 d PDU A 2
H17P H 0.4095 0.6910 1.0412 0.124 Uiso 0.393(19) 1 calc PR A 2
H17Q H 0.3795 0.6249 1.0801 0.124 Uiso 0.393(19) 1 calc PR A 2
H17R H 0.3472 0.7165 1.0908 0.124 Uiso 0.393(19) 1 calc PR A 2
Co1C Co 0.43345(10) 0.14432(7) 0.78501(3) 0.0368(3) Uani 1 1 d . . .
O1C O 0.0770(5) 0.0959(4) 0.78953(19) 0.0504(16) Uani 1 1 d . . .
O2C O 0.4211(7) 0.3801(4) 0.7663(3) 0.086(2) Uani 1 1 d . . .
O3C O 0.7592(5) 0.0781(4) 0.71768(18) 0.0582(19) Uani 1 1 d . . .
N1C N 0.4629(6) 0.1847(5) 0.7178(2) 0.0456(18) Uani 1 1 d . . .
N2C N 0.2850(6) 0.0993(4) 0.7687(2) 0.0408(17) Uani 1 1 d . . .
N3C N 0.4185(8) 0.2549(5) 0.8005(3) 0.057(2) Uani 1 1 d . . .
N4C N 0.5933(6) 0.0882(5) 0.7733(2) 0.0475(19) Uani 1 1 d . . .
N5C N 0.2133(6) 0.0635(4) 0.8409(2) 0.0438(17) Uani 1 1 d . . .
H5C H 0.2908 0.0645 0.8463 0.053 Uiso 1 1 calc R . .
C1C C 0.3845(8) 0.1342(6) 0.6934(3) 0.051(2) Uani 1 1 d . . .
H1C1 H 0.4276 0.0818 0.6873 0.062 Uiso 1 1 calc R . .
H1C2 H 0.3692 0.1595 0.6637 0.062 Uiso 1 1 calc R . .
C2C C 0.2635(8) 0.1238(7) 0.7223(3) 0.058(3) Uani 1 1 d . . .
H2C1 H 0.2132 0.1744 0.7231 0.070 Uiso 1 1 calc R . .
H2C2 H 0.2172 0.0833 0.7087 0.070 Uiso 1 1 calc R . .
C3C C 0.1865(8) 0.0870(5) 0.7979(3) 0.043(2) Uani 1 1 d . . .
C4C C 0.1252(9) 0.0370(5) 0.8785(3) 0.049(2) Uani 1 1 d . . .
C5C C 0.2013(9) 0.0130(7) 0.9181(3) 0.066(3) Uani 1 1 d . . .
H5C1 H 0.2573 -0.0327 0.9093 0.099 Uiso 1 1 d R . .
H5C2 H 0.1457 -0.0010 0.9452 0.099 Uiso 1 1 d R . .
H5C3 H 0.2494 0.0575 0.9250 0.099 Uiso 1 1 d R . .
C6C C 0.0598(11) -0.0357(7) 0.8651(4) 0.082(4) Uani 1 1 d . . .
H6C1 H 0.0121 -0.0208 0.8396 0.123 Uiso 1 1 d R . .
H6C2 H 0.0040 -0.0536 0.8912 0.123 Uiso 1 1 d R . .
H6C3 H 0.1206 -0.0788 0.8558 0.123 Uiso 1 1 d R . .
C7C C 0.0352(10) 0.1041(7) 0.8931(3) 0.076(3) Uani 1 1 d . . .
H7C1 H 0.0798 0.1507 0.8993 0.114 Uiso 1 1 d R . .
H7C2 H -0.0159 0.0881 0.9209 0.114 Uiso 1 1 d R . .
H7C3 H -0.0176 0.1170 0.8688 0.114 Uiso 1 1 d R . .
C8C C 0.4263(10) 0.2680(6) 0.7180(3) 0.065(3) Uani 1 1 d . . .
H8C1 H 0.3431 0.2751 0.7075 0.078 Uiso 1 1 calc R . .
H8C2 H 0.4842 0.2962 0.6959 0.078 Uiso 1 1 calc R . .
C9C C 0.4235(9) 0.3053(6) 0.7647(4) 0.065(3) Uani 1 1 d . . .
C10C C 0.4051(12) 0.2871(8) 0.8468(4) 0.084(4) Uani 1 1 d . . .
H10C H 0.4511 0.3362 0.8490 0.101 Uiso 1 1 calc R . .
C11C C 0.4396(19) 0.2205(10) 0.8815(4) 0.150(8) Uani 1 1 d . . .
H11G H 0.4241 0.2407 0.9127 0.225 Uiso 1 1 calc R . .
H11H H 0.5271 0.2041 0.8750 0.225 Uiso 1 1 calc R . .
H11I H 0.3893 0.1750 0.8787 0.225 Uiso 1 1 calc R . .
C12C C 0.2698(15) 0.2984(9) 0.8627(5) 0.130(6) Uani 1 1 d . . .
H12G H 0.2268 0.3240 0.8383 0.194 Uiso 1 1 calc R . .
H12H H 0.2584 0.3317 0.8898 0.194 Uiso 1 1 calc R . .
H12I H 0.2358 0.2467 0.8704 0.194 Uiso 1 1 calc R . .
C13C C 0.5951(8) 0.1679(6) 0.7039(3) 0.057(3) Uani 1 1 d . . .
H13E H 0.6386 0.2175 0.7053 0.068 Uiso 1 1 calc R . .
H13F H 0.6056 0.1508 0.6717 0.068 Uiso 1 1 calc R . .
C14C C 0.6559(8) 0.1049(6) 0.7328(3) 0.045(2) Uani 1 1 d . . .
C15C C 0.6519(8) 0.0254(7) 0.8007(3) 0.067(3) Uani 1 1 d . . .
H15C H 0.7003 -0.0135 0.7798 0.081 Uiso 1 1 calc R . .
C16C C 0.5481(11) -0.0178(9) 0.8309(5) 0.114(6) Uani 1 1 d . . .
H16G H 0.5082 0.0185 0.8542 0.171 Uiso 1 1 calc R . .
H16H H 0.5845 -0.0645 0.8459 0.171 Uiso 1 1 calc R . .
H16I H 0.4868 -0.0343 0.8117 0.171 Uiso 1 1 calc R . .
C17C C 0.7365(11) 0.0630(11) 0.8291(4) 0.122(6) Uani 1 1 d . . .
H17G H 0.7714 0.1090 0.8126 0.184 Uiso 1 1 calc R . .
H17H H 0.8033 0.0246 0.8355 0.184 Uiso 1 1 calc R . .
H17I H 0.6904 0.0802 0.8580 0.184 Uiso 1 1 calc R . .
Co1D Co 0.28164(8) 0.12856(6) 0.54674(3) 0.0281(3) Uani 1 1 d . B .
O1D O 0.6361(4) 0.1135(3) 0.58501(17) 0.0360(13) Uani 1 1 d . . .
O2D O 0.0209(5) 0.0702(4) 0.64682(17) 0.0457(15) Uani 1 1 d . . .
O3D O 0.1274(5) 0.0491(3) 0.44047(18) 0.0454(15) Uani 1 1 d . . .
N1D N 0.2416(5) 0.0105(4) 0.5515(2) 0.0309(14) Uani 1 1 d . B .
N2D N 0.4477(5) 0.0951(4) 0.55938(19) 0.0273(14) Uani 1 1 d . . .
N3D N 0.1556(5) 0.1427(4) 0.59878(19) 0.0322(15) Uani 1 1 d . . .
N4D N 0.2316(5) 0.1269(4) 0.48541(19) 0.0349(15) Uani 1 1 d D . .
N5D N 0.5315(5) 0.2141(4) 0.5500(2) 0.0361(16) Uani 1 1 d . . .
H5D H 0.4596 0.2294 0.5409 0.043 Uiso 1 1 calc R . .
C1D C 0.3645(6) -0.0322(5) 0.5479(3) 0.0335(18) Uani 1 1 d . . .
H1D1 H 0.3973 -0.0369 0.5153 0.040 Uiso 1 1 calc R . .
H1D2 H 0.3565 -0.0864 0.5611 0.040 Uiso 1 1 calc R . .
C2D C 0.4543(7) 0.0120(5) 0.5733(3) 0.0332(18) Uani 1 1 d . . .
H2D1 H 0.4319 0.0068 0.6067 0.040 Uiso 1 1 calc R . .
H2D2 H 0.5393 -0.0110 0.5660 0.040 Uiso 1 1 calc R . .
C3D C 0.5431(6) 0.1378(5) 0.5663(2) 0.0301(17) Uani 1 1 d . . .
C4D C 0.6266(7) 0.2736(5) 0.5461(2) 0.0337(18) Uani 1 1 d . . .
C5D C 0.5684(8) 0.3467(5) 0.5243(3) 0.043(2) Uani 1 1 d . . .
H5D1 H 0.5547 0.3349 0.4928 0.065 Uiso 1 1 d R . .
H5D2 H 0.6238 0.3905 0.5240 0.065 Uiso 1 1 d R . .
H5D3 H 0.4894 0.3619 0.5418 0.065 Uiso 1 1 d R . .
C6D C 0.6592(7) 0.2915(5) 0.5937(3) 0.042(2) Uani 1 1 d . . .
H6D1 H 0.5839 0.3067 0.6136 0.062 Uiso 1 1 d R . .
H6D2 H 0.7153 0.3351 0.5917 0.062 Uiso 1 1 d R . .
H6D3 H 0.6996 0.2442 0.6065 0.062 Uiso 1 1 d R . .
C7D C 0.7411(8) 0.2428(6) 0.5164(3) 0.050(2) Uani 1 1 d . . .
H7D1 H 0.7706 0.1917 0.5287 0.074 Uiso 1 1 d R . .
H7D2 H 0.8057 0.2809 0.5161 0.074 Uiso 1 1 d R . .
H7D3 H 0.7206 0.2360 0.4852 0.074 Uiso 1 1 d R . .
C8D C 0.1673(7) -0.0002(5) 0.5963(2) 0.0373(19) Uani 1 1 d . . .
H8D1 H 0.2213 -0.0245 0.6183 0.045 Uiso 1 1 calc R . .
H8D2 H 0.1023 -0.0375 0.5927 0.045 Uiso 1 1 calc R . .
C9D C 0.1075(6) 0.0760(5) 0.6156(2) 0.0343(19) Uani 1 1 d . . .
C10D C 0.1029(7) 0.2165(5) 0.6200(3) 0.045(2) Uani 1 1 d . . .
H10D H 0.0924 0.2079 0.6539 0.054 Uiso 1 1 calc R . .
C11D C 0.1955(8) 0.2810(6) 0.6085(3) 0.058(3) Uani 1 1 d . . .
H11J H 0.2755 0.2631 0.6184 0.087 Uiso 1 1 calc R . .
H11K H 0.1652 0.3297 0.6244 0.087 Uiso 1 1 calc R . .
H11L H 0.2051 0.2913 0.5755 0.087 Uiso 1 1 calc R . .
C12D C -0.0204(8) 0.2408(7) 0.6049(4) 0.076(3) Uani 1 1 d . . .
H12J H -0.0140 0.2430 0.5714 0.114 Uiso 1 1 calc R . .
H12K H -0.0476 0.2931 0.6169 0.114 Uiso 1 1 calc R . .
H12L H -0.0804 0.2021 0.6164 0.114 Uiso 1 1 calc R . .
C13D C 0.1703(7) -0.0038(5) 0.5123(3) 0.040(2) Uani 1 1 d . . .
H13G H 0.0829 -0.0101 0.5241 0.047 Uiso 1 1 calc R B .
H13H H 0.2024 -0.0541 0.4977 0.047 Uiso 1 1 calc R . .
C14D C 0.1765(6) 0.0627(5) 0.4759(2) 0.0335(18) Uani 1 1 d . B .
C15D C 0.2332(6) 0.1886(5) 0.4492(3) 0.054(3) Uani 0.519(8) 1 d PD B 1
H15D H 0.2438 0.1643 0.4183 0.065 Uiso 0.519(8) 1 calc PR B 1
C16D C 0.3374(14) 0.2432(9) 0.4546(6) 0.057(4) Uani 0.519(8) 1 d PDU B 1
H16J H 0.3383 0.2550 0.4870 0.085 Uiso 0.519(8) 1 calc PR B 1
H16K H 0.3241 0.2927 0.4373 0.085 Uiso 0.519(8) 1 calc PR B 1
H16L H 0.4165 0.2171 0.4429 0.085 Uiso 0.519(8) 1 calc PR B 1
C17D C 0.1084(11) 0.2367(8) 0.4572(4) 0.047(4) Uani 0.519(8) 1 d PDU B 1
H17J H 0.0409 0.2015 0.4554 0.070 Uiso 0.519(8) 1 calc PR B 1
H17K H 0.1049 0.2786 0.4337 0.070 Uiso 0.519(8) 1 calc PR B 1
H17L H 0.1005 0.2606 0.4874 0.070 Uiso 0.519(8) 1 calc PR B 1
C15' C 0.2332(6) 0.1886(5) 0.4492(3) 0.054(3) Uani 0.519(8) 1 d PDU B 2
H15' H 0.1709 0.1804 0.4275 0.065 Uiso 0.481(8) 1 calc PR B 2
C16' C 0.3666(12) 0.1876(11) 0.4247(5) 0.060(4) Uani 0.481(8) 1 d PDU B 2
H16M H 0.3960 0.1328 0.4181 0.090 Uiso 0.481(8) 1 calc PR B 2
H16N H 0.4210 0.2110 0.4444 0.090 Uiso 0.481(8) 1 calc PR B 2
H16O H 0.3671 0.2183 0.3960 0.090 Uiso 0.481(8) 1 calc PR B 2
C17' C 0.2127(18) 0.2704(6) 0.4722(5) 0.064(4) Uani 0.481(8) 1 d PDU B 2
H17M H 0.1712 0.2639 0.5032 0.096 Uiso 0.481(8) 1 calc PR B 2
H17N H 0.1614 0.3057 0.4542 0.096 Uiso 0.481(8) 1 calc PR B 2
H17O H 0.2926 0.2934 0.4737 0.096 Uiso 0.481(8) 1 calc PR B 2
O1E O 0.7313(13) 0.4158(11) 0.8135(8) 0.114(3) Uani 0.590(12) 1 d PDU . 1
N1E N 0.8590(12) 0.3284(9) 0.7785(5) 0.119(3) Uani 0.590(12) 1 d PDU . 1
C1E C 0.8311(18) 0.3761(10) 0.8017(6) 0.118(3) Uani 0.590(12) 1 d PDU . 1
C2E C 0.9378(18) 0.4093(14) 0.8300(8) 0.120(5) Uani 0.590(12) 1 d PDU . 1
H2EA H 1.0187 0.3842 0.8237 0.180 Uiso 0.590(12) 1 d PR . 1
H2EB H 0.9392 0.4636 0.8198 0.180 Uiso 0.590(12) 1 d PR . 1
H2EC H 0.9131 0.4071 0.8623 0.180 Uiso 0.590(12) 1 d PR . 1
C3E C 0.7484(16) 0.3091(14) 0.7570(8) 0.137(6) Uani 0.590(12) 1 d PDU . 1
H3EA H 0.6899 0.3549 0.7623 0.205 Uiso 0.590(12) 1 d PR . 1
H3EB H 0.7088 0.2608 0.7683 0.205 Uiso 0.590(12) 1 d PR . 1
H3EC H 0.7739 0.3047 0.7241 0.205 Uiso 0.590(12) 1 d PR . 1
C4E C 0.9695(16) 0.2783(13) 0.7620(8) 0.117(5) Uani 0.590(12) 1 d PDU . 1
H4EA H 1.0385 0.3105 0.7671 0.175 Uiso 0.590(12) 1 d PR . 1
H4EB H 0.9740 0.2657 0.7295 0.175 Uiso 0.590(12) 1 d PR . 1
H4EC H 0.9740 0.2291 0.7802 0.175 Uiso 0.590(12) 1 d PR . 1
O1E' O 0.768(2) 0.4260(15) 0.8142(11) 0.117(4) Uani 0.410(12) 1 d PDU . 2
N1E' N 0.9406(17) 0.3544(12) 0.7958(6) 0.118(3) Uani 0.410(12) 1 d PDU . 2
C1E' C 0.843(2) 0.3681(16) 0.8029(7) 0.118(3) Uani 0.410(12) 1 d PDU . 2
C2E' C 0.763(3) 0.2901(15) 0.7979(13) 0.123(5) Uani 0.410(12) 1 d PDU . 2
H2ED H 0.7920 0.2616 0.7697 0.184 Uiso 0.410(12) 1 d PR . 2
H2EE H 0.6794 0.3125 0.7961 0.184 Uiso 0.410(12) 1 d PR . 2
H2EF H 0.7641 0.2533 0.8241 0.184 Uiso 0.410(12) 1 d PR . 2
C3E' C 1.012(3) 0.4253(15) 0.8001(12) 0.131(6) Uani 0.410(12) 1 d PDU . 2
H3ED H 0.9721 0.4606 0.8239 0.196 Uiso 0.410(12) 1 d PR . 2
H3EE H 1.0174 0.4534 0.7705 0.196 Uiso 0.410(12) 1 d PR . 2
H3EF H 1.0949 0.4084 0.8073 0.196 Uiso 0.410(12) 1 d PR . 2
C4E' C 1.020(3) 0.2832(15) 0.7824(11) 0.124(6) Uani 0.410(12) 1 d PDU . 2
H4ED H 1.0261 0.2492 0.8096 0.186 Uiso 0.410(12) 1 d PR . 2
H4EE H 1.1027 0.2908 0.7670 0.186 Uiso 0.410(12) 1 d PR . 2
H4EF H 0.9704 0.2581 0.7615 0.186 Uiso 0.410(12) 1 d PR . 2
O1F O 0.6151(9) -0.0719(6) 0.6749(3) 0.136(3) Uani 1 1 d DU . .
N1F N 0.5020(15) -0.1569(7) 0.7149(3) 0.175(4) Uani 1 1 d DU . .
C1F C 0.5847(18) -0.1324(9) 0.6987(4) 0.160(4) Uani 1 1 d DU . .
C2F C 0.7086(19) -0.1874(12) 0.7069(7) 0.225(7) Uani 1 1 d DU . .
H2FA H 0.7776 -0.1558 0.6945 0.337 Uiso 1 1 d R . .
H2FB H 0.7201 -0.2409 0.6946 0.337 Uiso 1 1 d R . .
H2FC H 0.7056 -0.1904 0.7403 0.337 Uiso 1 1 d R . .
C3F C 0.3945(16) -0.1029(11) 0.7071(6) 0.196(6) Uani 1 1 d DU . .
H3FA H 0.3910 -0.0583 0.7280 0.293 Uiso 1 1 d R . .
H3FB H 0.3169 -0.1300 0.7120 0.293 Uiso 1 1 d R . .
H3FC H 0.4068 -0.0832 0.6755 0.293 Uiso 1 1 d R . .
C4F C 0.4686(19) -0.2283(9) 0.7425(5) 0.189(7) Uani 1 1 d DU . .
H4FA H 0.4089 -0.2180 0.7693 0.284 Uiso 1 1 d R . .
H4FB H 0.5471 -0.2491 0.7524 0.284 Uiso 1 1 d R . .
H4FC H 0.4368 -0.2672 0.7233 0.284 Uiso 1 1 d R . .
C1M C 0.149(2) 0.5172(17) 0.4475(9) 0.108(8) Uani 0.50 1 d PDU . .
H1MA H 0.1060 0.5645 0.4359 0.161 Uiso 0.50 1 calc PR . .
H1MB H 0.1858 0.4848 0.4218 0.161 Uiso 0.50 1 calc PR . .
H1MC H 0.2147 0.5333 0.4652 0.161 Uiso 0.50 1 calc PR . .
C2M C 0.065(2) 0.4728(12) 0.4759(9) 0.103(7) Uani 0.50 1 d PDU . .
H2MA H 0.0319 0.4330 0.4572 0.123 Uiso 0.50 1 calc PR . .
H2MB H 0.1103 0.4438 0.4992 0.123 Uiso 0.50 1 calc PR . .
O3M O -0.0275(11) 0.5158(10) 0.4970(5) 0.075(4) Uani 0.50 1 d PDU . .
C4M C -0.125(2) 0.4809(12) 0.5174(9) 0.094(6) Uani 0.50 1 d PDU . .
H4MA H -0.0974 0.4441 0.5414 0.113 Uiso 0.50 1 calc PR . .
H4MB H -0.1596 0.4490 0.4946 0.113 Uiso 0.50 1 calc PR . .
C5M C -0.2181(19) 0.5338(15) 0.5373(9) 0.097(7) Uani 0.50 1 d PDU . .
H5MA H -0.2641 0.5076 0.5634 0.145 Uiso 0.50 1 calc PR . .
H5MB H -0.2744 0.5501 0.5146 0.145 Uiso 0.50 1 calc PR . .
H5MC H -0.1809 0.5806 0.5479 0.145 Uiso 0.50 1 calc PR . .
C1N C 0.268(3) -0.0732(19) 1.0391(9) 0.123(11) Uani 0.50 1 d PDU . .
H1NA H 0.2610 -0.1152 1.0627 0.185 Uiso 0.50 1 calc PR . .
H1NB H 0.2140 -0.0835 1.0156 0.185 Uiso 0.50 1 calc PR . .
H1NC H 0.2429 -0.0219 1.0530 0.185 Uiso 0.50 1 calc PR . .
C2N C 0.391(3) -0.072(2) 1.0191(17) 0.18(2) Uani 0.50 1 d PDU . .
H2NA H 0.4455 -0.0959 1.0410 0.212 Uiso 0.50 1 calc PR . .
H2NB H 0.4004 -0.1055 0.9916 0.212 Uiso 0.50 1 calc PR . .
O3N O 0.427(3) -0.001(2) 1.0071(10) 0.129(10) Uani 0.50 1 d PDU . .
C4N C 0.545(4) 0.016(4) 1.0040(13) 0.17(3) Uani 0.50 1 d PDU . .
H4NA H 0.5931 -0.0325 1.0131 0.210 Uiso 0.50 1 calc PR . .
H4NB H 0.5549 0.0575 1.0260 0.210 Uiso 0.50 1 calc PR . .
C5N C 0.594(3) 0.040(3) 0.9602(12) 0.15(2) Uani 0.50 1 d PDU . .
H5NA H 0.6791 0.0552 0.9612 0.222 Uiso 0.50 1 calc PR . .
H5NB H 0.5443 0.0863 0.9502 0.222 Uiso 0.50 1 calc PR . .
H5NC H 0.5927 -0.0029 0.9387 0.222 Uiso 0.50 1 calc PR . .
O1S O 0.1740(12) 0.4249(8) 0.7490(6) 0.204(7) Uani 1 1 d . . .
H1SA H 0.1832 0.4771 0.7441 0.245 Uiso 1 1 d R . .
H1SB H 0.2514 0.4101 0.7546 0.245 Uiso 1 1 d R . .

loop_
_atom_site_aniso_label
_atom_site_aniso_U_11
_atom_site_aniso_U_22
_atom_site_aniso_U_33
_atom_site_aniso_U_23
_atom_site_aniso_U_13
_atom_site_aniso_U_12
K1 0.0273(9) 0.0718(14) 0.0234(8) -0.0049(8) -0.0046(7) 0.0081(9)
K2 0.0341(9) 0.0552(12) 0.0379(10) -0.0009(9) -0.0092(8) 0.0054(8)
K3 0.0335(9) 0.0777(14) 0.0234(9) 0.0127(9) -0.0089(7) -0.0137(9)
K4 0.0371(10) 0.0576(13) 0.0348(10) -0.0104(9) 0.0026(8) -0.0078(9)
Co1A 0.0314(6) 0.0525(7) 0.0260(5) 0.0121(5) 0.0001(5) -0.0078(5)
O1A 0.034(3) 0.077(5) 0.047(4) 0.011(3) 0.001(3) -0.002(3)
O2A 0.081(7) 0.066(5) 0.149(6) 0.007(5) 0.005(5) -0.003(5)
O2A' 0.081(8) 0.070(6) 0.139(7) 0.011(6) 0.002(6) -0.005(6)
O3A 0.026(3) 0.082(5) 0.027(3) 0.011(3) 0.000(2) -0.007(3)
N1A 0.037(4) 0.041(4) 0.046(4) -0.011(3) 0.009(3) -0.005(3)
N2A 0.038(4) 0.052(5) 0.021(3) 0.005(3) 0.001(3) 0.000(3)
N3A 0.064(3) 0.067(3) 0.070(3) 0.0084(19) -0.0052(19) -0.0021(19)
N3A' 0.051(5) 0.064(5) 0.079(5) 0.033(5) 0.002(5) 0.001(5)
N4A 0.036(4) 0.080(5) 0.019(3) -0.008(3) 0.002(3) -0.020(4)
N5A 0.044(4) 0.054(5) 0.026(3) 0.003(3) 0.004(3) 0.002(3)
C1A 0.048(5) 0.086(8) 0.030(5) -0.001(5) -0.014(4) -0.005(5)
C2A 0.031(5) 0.104(8) 0.031(5) -0.003(5) 0.002(4) 0.002(5)
C3A 0.043(5) 0.040(5) 0.029(4) 0.010(4) 0.001(4) -0.006(4)
C4A 0.070(6) 0.035(5) 0.034(5) 0.002(4) 0.004(4) 0.005(5)
C5A 0.087(8) 0.071(7) 0.043(6) -0.009(5) 0.002(5) -0.013(6)
C6A 0.065(7) 0.070(7) 0.056(6) 0.000(5) 0.003(5) 0.011(6)
C7A 0.068(7) 0.081(8) 0.051(6) -0.004(5) 0.022(5) -0.030(6)
C8A 0.062(6) 0.056(6) 0.091(5) -0.020(5) 0.011(5) -0.006(5)
C9A 0.064(5) 0.056(5) 0.106(5) 0.002(4) 0.002(5) -0.005(5)
C10A 0.050(6) 0.066(6) 0.082(5) 0.036(5) -0.005(5) 0.005(5)
C11A 0.109(11) 0.056(10) 0.025(6) 0.004(6) -0.032(6) 0.027(8)
C12A 0.055(7) 0.064(10) 0.065(9) 0.014(7) -0.025(7) -0.012(6)
C9A' 0.094(11) 0.093(11) 0.095(11) -0.002(2) -0.010(2) -0.005(2)
C10' 0.101(16) 0.115(17) 0.123(17) 0.016(10) -0.019(10) -0.004(10)
C11' 0.100(15) 0.112(15) 0.105(14) 0.046(9) 0.001(9) 0.004(9)
C12' 0.117(17) 0.120(17) 0.124(17) 0.006(10) -0.001(10) -0.009(10)
C13A 0.035(4) 0.052(6) 0.036(5) -0.006(4) 0.006(4) -0.003(4)
C14A 0.028(4) 0.055(5) 0.021(4) 0.011(4) -0.002(3) 0.000(4)
C15A 0.047(6) 0.210(15) 0.043(6) -0.062(8) 0.008(5) -0.043(8)
C16A 0.095(10) 0.24(2) 0.113(12) -0.104(13) 0.030(9) -0.085(12)
C17A 0.067(9) 0.34(3) 0.064(9) -0.046(12) -0.003(7) -0.039(12)
Co1B 0.0254(5) 0.0445(7) 0.0196(5) 0.0014(4) -0.0038(4) 0.0047(5)
O1B 0.042(3) 0.053(4) 0.037(3) -0.010(3) -0.017(3) 0.006(3)
O2B 0.027(3) 0.069(4) 0.024(3) 0.008(3) -0.001(2) -0.004(3)
O3B 0.044(4) 0.175(8) 0.049(4) 0.069(5) -0.011(3) -0.014(4)
N1B 0.028(3) 0.039(4) 0.038(4) 0.009(3) 0.012(3) 0.006(3)
N2B 0.027(3) 0.041(4) 0.021(3) -0.007(3) -0.001(3) 0.007(3)
N3B 0.032(3) 0.041(4) 0.027(3) 0.013(3) -0.006(3) -0.003(3)
N4B 0.028(4) 0.101(7) 0.024(4) -0.006(4) -0.004(3) 0.013(4)
N5B 0.030(4) 0.050(5) 0.045(4) -0.013(3) -0.015(3) 0.010(3)
C1B 0.036(4) 0.038(5) 0.039(5) 0.011(4) 0.012(4) -0.005(4)
C2B 0.036(4) 0.044(5) 0.034(4) 0.002(4) 0.001(4) 0.001(4)
C3B 0.036(4) 0.043(5) 0.018(4) -0.006(3) -0.005(3) 0.002(4)
C4B 0.033(4) 0.046(5) 0.025(4) -0.005(3) -0.003(3) 0.010(4)
C5B 0.052(5) 0.052(6) 0.049(5) -0.014(4) -0.014(4) 0.011(4)
C6B 0.059(6) 0.061(6) 0.032(5) 0.004(4) 0.006(4) 0.026(5)
C7B 0.042(5) 0.043(5) 0.034(4) 0.008(4) -0.009(4) -0.002(4)
C8B 0.035(5) 0.039(5) 0.058(6) -0.002(4) 0.019(4) -0.002(4)
C9B 0.025(4) 0.050(5) 0.018(4) 0.008(3) -0.009(3) 0.000(4)
C10B 0.039(5) 0.054(6) 0.067(6) 0.007(5) 0.009(5) 0.004(5)
C11B 0.080(8) 0.045(6) 0.105(9) 0.004(6) -0.041(7) 0.001(6)
C12B 0.073(8) 0.073(9) 0.176(15) 0.000(9) -0.031(9) 0.002(7)
C13B 0.027(4) 0.053(6) 0.076(7) 0.041(5) -0.006(4) 0.003(4)
C14B 0.021(4) 0.122(10) 0.040(5) 0.045(6) 0.000(4) -0.001(5)
C15B 0.075(6) 0.109(6) 0.074(6) -0.016(6) -0.019(5) 0.013(5)
C16B 0.082(6) 0.083(8) 0.091(8) -0.029(7) -0.009(7) 0.021(6)
C17B 0.093(7) 0.103(8) 0.093(8) -0.012(7) -0.023(7) 0.010(6)
C15" 0.078(6) 0.106(7) 0.078(7) -0.014(6) -0.019(6) 0.014(6)
C16" 0.082(8) 0.088(9) 0.069(9) -0.022(7) -0.016(7) 0.019(7)
C17" 0.083(7) 0.087(9) 0.080(9) -0.003(7) -0.021(7) -0.002(7)
Co1C 0.0358(6) 0.0530(7) 0.0213(5) -0.0041(5) -0.0019(5) 0.0000(5)
O1C 0.037(3) 0.077(5) 0.038(3) 0.000(3) -0.008(3) 0.002(3)
O2C 0.078(5) 0.040(5) 0.141(8) 0.004(4) -0.018(5) -0.004(4)
O3C 0.026(3) 0.119(6) 0.029(3) -0.016(3) -0.002(3) 0.010(3)
N1C 0.046(4) 0.061(5) 0.029(4) 0.003(3) -0.004(3) 0.002(4)
N2C 0.034(4) 0.059(5) 0.028(4) -0.002(3) 0.000(3) 0.003(3)
N3C 0.075(6) 0.056(5) 0.041(4) -0.012(4) 0.003(4) -0.011(4)
N4C 0.029(4) 0.085(6) 0.028(4) 0.001(4) -0.005(3) 0.003(4)
N5C 0.038(4) 0.061(5) 0.031(4) 0.006(3) -0.004(3) -0.001(3)
C1C 0.045(5) 0.079(7) 0.029(4) 0.000(4) -0.010(4) 0.014(5)
C2C 0.043(5) 0.098(8) 0.033(5) 0.005(5) -0.007(4) 0.004(5)
C3C 0.042(5) 0.052(6) 0.036(5) -0.018(4) -0.008(4) 0.006(4)
C4C 0.059(6) 0.050(6) 0.040(5) 0.006(4) -0.005(4) -0.014(5)
C5C 0.070(7) 0.083(8) 0.047(6) 0.011(5) -0.009(5) -0.016(6)
C6C 0.096(9) 0.075(8) 0.082(8) 0.027(6) -0.034(7) -0.035(7)
C7C 0.071(7) 0.110(10) 0.038(6) 0.005(6) 0.022(5) 0.014(7)
C8C 0.076(7) 0.067(8) 0.048(6) 0.007(5) 0.000(5) 0.006(6)
C9C 0.058(6) 0.044(7) 0.089(8) -0.008(6) 0.016(6) -0.008(5)
C10C 0.083(9) 0.077(9) 0.091(9) -0.039(7) 0.000(7) 0.012(7)
C11C 0.26(2) 0.138(15) 0.052(8) -0.033(9) 0.027(11) -0.050(15)
C12C 0.151(15) 0.113(13) 0.111(12) -0.036(10) 0.055(11) -0.004(11)
C13C 0.052(6) 0.087(8) 0.027(5) 0.000(5) 0.011(4) -0.008(5)
C14C 0.035(5) 0.075(7) 0.027(4) -0.011(4) -0.006(4) -0.003(4)
C15C 0.037(5) 0.103(9) 0.058(6) 0.024(6) -0.007(5) 0.015(5)
C16C 0.068(8) 0.160(14) 0.112(11) 0.086(10) -0.024(8) -0.002(8)
C17C 0.063(8) 0.25(2) 0.052(7) 0.009(9) -0.026(6) 0.005(10)
Co1D 0.0226(5) 0.0415(6) 0.0209(5) 0.0005(4) -0.0046(4) -0.0034(4)
O1D 0.022(3) 0.046(3) 0.040(3) 0.002(3) -0.008(2) -0.002(2)
O2D 0.027(3) 0.084(5) 0.026(3) -0.007(3) 0.003(2) -0.009(3)
O3D 0.039(3) 0.064(4) 0.036(3) -0.021(3) -0.014(3) 0.005(3)
N1D 0.019(3) 0.045(4) 0.029(3) -0.002(3) -0.001(3) -0.008(3)
N2D 0.016(3) 0.041(4) 0.025(3) 0.003(3) -0.002(2) -0.005(3)
N3D 0.023(3) 0.052(4) 0.023(3) -0.010(3) -0.006(3) 0.004(3)
N4D 0.031(3) 0.051(4) 0.023(3) -0.001(3) -0.007(3) 0.001(3)
N5D 0.027(3) 0.039(4) 0.045(4) 0.014(3) -0.014(3) -0.010(3)
C1D 0.024(4) 0.037(5) 0.037(4) -0.001(4) 0.003(3) 0.001(3)
C2D 0.028(4) 0.042(5) 0.030(4) 0.002(3) -0.004(3) -0.004(3)
C3D 0.028(4) 0.036(5) 0.026(4) 0.002(3) -0.003(3) -0.004(3)
C4D 0.034(4) 0.046(5) 0.024(4) -0.005(3) -0.010(3) -0.009(4)
C5D 0.050(5) 0.051(6) 0.033(4) 0.003(4) -0.013(4) -0.017(4)
C6D 0.041(5) 0.052(6) 0.033(4) -0.007(4) -0.007(4) -0.005(4)
C7D 0.044(5) 0.064(6) 0.040(5) -0.003(4) 0.011(4) -0.025(5)
C8D 0.025(4) 0.057(6) 0.030(4) 0.004(4) 0.003(3) -0.006(4)
C9D 0.019(4) 0.059(6) 0.026(4) -0.004(4) -0.002(3) -0.007(4)
C10D 0.038(5) 0.055(6) 0.043(5) -0.011(4) -0.011(4) 0.005(4)
C11D 0.052(6) 0.058(6) 0.068(6) -0.021(5) -0.019(5) 0.002(5)
C12D 0.041(6) 0.077(8) 0.110(9) -0.023(7) -0.020(6) 0.017(5)
C13D 0.030(4) 0.047(5) 0.042(5) -0.008(4) -0.006(4) -0.003(4)
C14D 0.022(4) 0.048(5) 0.030(4) -0.019(4) -0.006(3) 0.010(4)
C15D 0.067(5) 0.065(6) 0.030(4) 0.008(4) -0.013(4) 0.008(5)
C16D 0.057(8) 0.064(9) 0.054(9) 0.024(7) -0.023(7) -0.023(8)
C17D 0.060(9) 0.060(9) 0.023(7) 0.013(7) -0.025(7) 0.002(8)
C15' 0.067(5) 0.065(6) 0.030(4) 0.008(4) -0.013(4) 0.008(5)
C16' 0.065(8) 0.062(10) 0.052(10) 0.026(8) -0.012(7) -0.003(8)
C17' 0.072(9) 0.069(9) 0.052(9) 0.011(7) -0.018(8) 0.003(8)
O1E 0.080(6) 0.114(7) 0.154(8) -0.017(6) -0.049(7) 0.015(6)
N1E 0.081(6) 0.117(8) 0.162(8) -0.015(6) -0.038(6) 0.011(5)
C1E 0.082(6) 0.122(7) 0.155(7) -0.014(6) -0.040(6) 0.015(5)
C2E 0.079(8) 0.140(10) 0.145(10) -0.019(8) -0.028(8) -0.004(8)
C3E 0.084(8) 0.139(12) 0.195(13) -0.035(11) -0.046(10) 0.005(9)
C4E 0.079(8) 0.122(10) 0.153(12) -0.007(9) -0.037(9) 0.013(8)
O1E' 0.086(7) 0.117(8) 0.153(8) -0.017(6) -0.045(7) 0.015(6)
N1E' 0.081(6) 0.121(8) 0.156(8) -0.016(6) -0.039(7) 0.012(6)
C1E' 0.083(6) 0.121(7) 0.155(8) -0.014(6) -0.039(6) 0.014(5)
C2E' 0.083(8) 0.121(9) 0.168(11) -0.015(9) -0.037(10) 0.011(7)
C3E' 0.098(11) 0.144(11) 0.156(14) -0.025(12) -0.036(12) -0.009(9)
C4E' 0.084(11) 0.131(11) 0.159(14) -0.005(12) -0.040(12) 0.025(9)
O1F 0.132(7) 0.167(8) 0.109(7) 0.017(6) 0.017(6) -0.069(6)
N1F 0.198(8) 0.171(9) 0.153(8) 0.033(7) 0.020(8) -0.075(7)
C1F 0.165(7) 0.173(8) 0.140(7) 0.020(6) 0.020(7) -0.062(7)
C2F 0.227(9) 0.218(10) 0.227(10) 0.018(8) -0.024(8) -0.006(8)
C3F 0.165(10) 0.219(15) 0.206(14) 0.016(13) -0.009(13) -0.068(10)
C4F 0.283(15) 0.140(12) 0.146(12) 0.043(10) 0.010(13) -0.100(12)
C1M 0.103(10) 0.108(12) 0.108(11) -0.004(9) 0.006(8) -0.009(9)
C2M 0.093(9) 0.100(11) 0.113(11) -0.013(8) 0.006(8) -0.008(7)
O3M 0.076(4) 0.075(4) 0.076(4) -0.002(2) -0.010(2) -0.006(2)
C4M 0.089(8) 0.091(10) 0.103(11) -0.015(8) -0.002(7) -0.022(7)
C5M 0.084(8) 0.098(11) 0.108(11) -0.014(9) -0.003(7) -0.018(8)
C1N 0.13(2) 0.18(3) 0.067(18) -0.021(18) 0.008(16) -0.02(2)
C2N 0.11(3) 0.24(4) 0.19(6) -0.02(4) -0.01(3) -0.07(3)
O3N 0.073(13) 0.20(3) 0.110(19) -0.017(18) -0.004(16) -0.010(15)
C4N 0.09(2) 0.24(6) 0.20(4) 0.17(5) -0.06(3) -0.04(3)
C5N 0.08(2) 0.24(5) 0.13(3) 0.05(4) -0.04(2) -0.05(3)
O1S 0.170(12) 0.124(11) 0.32(2) 0.055(12) -0.031(13) -0.012(9)

loop_
_atom_type_symbol
_atom_type_description
_atom_type_scat_dispersion_real
_atom_type_scat_dispersion_imag
_atom_type_scat_source
C C 0.0033 0.0016 'International Tables Vol C Tables 4.2.6.8 and 6.1.1.4'
H H 0.0000 0.0000 'International Tables Vol C Tables 4.2.6.8 and 6.1.1.4'
N N 0.0061 0.0033 'International Tables Vol C Tables 4.2.6.8 and 6.1.1.4'
O O 0.0106 0.0060 'International Tables Vol C Tables 4.2.6.8 and 6.1.1.4'
K K 0.2009 0.2494 'International Tables Vol C Tables 4.2.6.8 and 6.1.1.4'
Co Co 0.3494 0.9721 'International Tables Vol C Tables 4.2.6.8 and 6.1.1.4'

loop_
_geom_angle_atom_site_label_1
_geom_angle_atom_site_label_2
_geom_angle_atom_site_label_3
_geom_angle
_geom_angle_site_symmetry_1
_geom_angle_site_symmetry_3
O3D K1 O1D 91.86(18) 2_656 .
O3D K1 O3C 159.35(18) 2_656 .
O1D K1 O3C 107.92(19) . .
O3D K1 O1F 105.5(3) 2_656 .
O1D K1 O1F 99.6(3) . .
O3C K1 O1F 77.6(3) . .
O3D K1 O2D 90.61(16) 2_656 1_655
O1D K1 O2D 122.25(18) . 1_655
O3C K1 O2D 74.02(16) . 1_655
O1F K1 O2D 134.8(3) . 1_655
O2A K2 O3C 130.6(5) 1_645 .
O2A K2 O2D 111.6(3) 1_645 1_655
O3C K2 O2D 82.46(18) . 1_655
O2A K2 O1C 100.7(4) 1_645 1_655
O3C K2 O1C 114.7(2) . 1_655
O2D K2 O1C 117.2(2) 1_655 1_655
O2A K2 O2A' 6.8(10) 1_645 1_645
O3C K2 O2A' 137.0(7) . 1_645
O2D K2 O2A' 108.4(4) 1_655 1_645
O1C K2 O2A' 97.4(5) 1_655 1_645
O3B K3 O1B 90.2(2) 2_567 .
O3B K3 O1E' 100.6(8) 2_567 1_455
O1B K3 O1E' 125.5(5) . 1_455
O3B K3 O2B 91.02(18) 2_567 1_455
O1B K3 O2B 134.66(19) . 1_455
O1E' K3 O2B 98.7(6) 1_455 1_455
O3B K3 O3A 164.7(2) 2_567 .
O1B K3 O3A 105.15(18) . .
O1E' K3 O3A 70.4(8) 1_455 .
O2B K3 O3A 78.55(15) 1_455 .
O3B K3 O1E 96.8(5) 2_567 1_455
O1B K3 O1E 134.3(3) . 1_455
O1E' K3 O1E 9.2(7) 1_455 1_455
O2B K3 O1E 90.4(3) 1_455 1_455
O3A K3 O1E 72.3(5) . 1_455
O1A K4 O2B 104.46(19) . .
O1A K4 O2C 92.1(2) . .
O2B K4 O2C 107.2(2) . .
O1A K4 O3A 103.75(19) . 1_655
O2B K4 O3A 80.21(17) . 1_655
O2C K4 O3A 160.4(2) . 1_655
O1A K4 O1E 163.5(4) . .
O2B K4 O1E 90.4(4) . .
O2C K4 O1E 90.3(4) . .
O3A K4 O1E 71.3(4) 1_655 .
O1A K4 O1E' 159.4(6) . .
O2B K4 O1E' 90.2(5) . .
O2C K4 O1E' 97.3(5) . .
O3A K4 O1E' 64.1(5) 1_655 .
O1E K4 O1E' 7.3(8) . .
O1A K4 H3EA 129.6 . .
O2B K4 H3EA 124.0 . .
O2C K4 H3EA 63.1 . .
O3A K4 H3EA 97.6 1_655 .
O1E K4 H3EA 39.3 . .
O1E' K4 H3EA 43.3 . .
N2A Co1A N4A 120.0(3) . .
N2A Co1A N3A' 115.4(10) . .
N4A Co1A N3A' 122.6(10) . .
N2A Co1A N3A 115.6(6) . .
N4A Co1A N3A 122.2(7) . .
N3A' Co1A N3A 0.7(9) . .
N2A Co1A N1A 86.1(3) . .
N4A Co1A N1A 85.9(3) . .
N3A' Co1A N1A 84.0(4) . .
N3A Co1A N1A 83.4(3) . .
C3A O1A K4 134.7(5) . .
C9A O2A K2 159.7(11) . 1_465
C9A' O2A' K2 144.8(17) . 1_465
C14A O3A K4 149.6(5) . 1_455
C14A O3A K3 118.3(4) . .
K4 O3A K3 83.27(15) 1_455 .
C8A N1A C1A 113.7(7) . .
C8A N1A C13A 114.9(7) . .
C1A N1A C13A 113.5(7) . .
C8A N1A Co1A 106.5(6) . .
C1A N1A Co1A 102.8(5) . .
C13A N1A Co1A 103.9(5) . .
C3A N2A C2A 115.3(6) . .
C3A N2A Co1A 124.7(5) . .
C2A N2A Co1A 112.0(5) . .
C9A N3A C10A 117.7(10) . .
C9A N3A Co1A 113.3(7) . .
C10A N3A Co1A 128.7(9) . .
C9A' N3A' C10' 129.0(12) . .
C9A' N3A' Co1A 113.1(8) . .
C10' N3A' Co1A 116.7(12) . .
C14A N4A C15A 116.8(7) . .
C14A N4A Co1A 113.5(5) . .
C15A N4A Co1A 129.6(5) . .
C3A N5A C4A 125.4(7) . .
C3A N5A H5A 117.3 . .
C4A N5A H5A 117.3 . .
N1A C1A C2A 111.9(7) . .
N1A C1A H1A1 109.2 . .
C2A C1A H1A1 109.2 . .
N1A C1A H1A2 109.2 . .
C2A C1A H1A2 109.2 . .
H1A1 C1A H1A2 107.9 . .
N2A C2A C1A 107.9(6) . .
N2A C2A H2A1 110.1 . .
C1A C2A H2A1 110.1 . .
N2A C2A H2A2 110.1 . .
C1A C2A H2A2 110.1 . .
H2A1 C2A H2A2 108.4 . .
O1A C3A N2A 125.8(7) . .
O1A C3A N5A 120.4(7) . .
N2A C3A N5A 113.7(7) . .
N5A C4A C6A 111.7(7) . .
N5A C4A C7A 109.1(7) . .
C6A C4A C7A 110.7(9) . .
N5A C4A C5A 104.6(7) . .
C6A C4A C5A 112.5(8) . .
C7A C4A C5A 108.0(7) . .
C4A C5A H5A1 109.2 . .
C4A C5A H5A2 109.3 . .
H5A1 C5A H5A2 109.4 . .
C4A C5A H5A3 109.9 . .
H5A1 C5A H5A3 109.5 . .
H5A2 C5A H5A3 109.5 . .
C4A C6A H6A1 109.2 . .
C4A C6A H6A2 109.7 . .
H6A1 C6A H6A2 109.5 . .
C4A C6A H6A3 109.5 . .
H6A1 C6A H6A3 109.5 . .
H6A2 C6A H6A3 109.5 . .
C4A C7A H7A1 108.4 . .
C4A C7A H7A2 110.4 . .
H7A1 C7A H7A2 109.4 . .
C4A C7A H7A3 109.6 . .
H7A1 C7A H7A3 109.5 . .
H7A2 C7A H7A3 109.5 . .
C9A C8A N1A 113.0(9) . .
C9A C8A C9A' 5.1(10) . .
N1A C8A C9A' 113.3(9) . .
C9A C8A H8A1 109.0 . .
N1A C8A H8A1 109.0 . .
C9A' C8A H8A1 113.1 . .
C9A C8A H8A2 109.0 . .
N1A C8A H8A2 109.0 . .
C9A' C8A H8A2 104.4 . .
H8A1 C8A H8A2 107.8 . .
O2A C9A N3A 124.1(13) . .
O2A C9A C8A 117.8(12) . .
N3A C9A C8A 118.1(10) . .
C11A C10A C12A 122.6(15) . .
C11A C10A N3A 111.2(8) . .
C12A C10A N3A 110.8(8) . .
C11A C10A H10A 103.3 . .
C12A C10A H10A 103.3 . .
N3A C10A H10A 103.3 . .
C10A C11A H11A 109.5 . .
C10A C11A H11B 109.5 . .
H11A C11A H11B 109.5 . .
C10A C11A H11C 109.5 . .
H11A C11A H11C 109.5 . .
H11B C11A H11C 109.5 . .
C10A C12A H12A 109.5 . .
C10A C12A H12B 109.5 . .
H12A C12A H12B 109.5 . .
C10A C12A H12C 109.5 . .
H12A C12A H12C 109.5 . .
H12B C12A H12C 109.5 . .
O2A' C9A' N3A' 124.7(14) . .
O2A' C9A' C8A 115.9(12) . .
N3A' C9A' C8A 119.3(11) . .
C12' C10' C11' 118.0(17) . .
C12' C10' N3A' 112.2(10) . .
C11' C10' N3A' 111.6(10) . .
C12' C10' H10E 104.5 . .
C11' C10' H10E 104.5 . .
N3A' C10' H10E 104.5 . .
C10' C11' H11M 109.5 . .
C10' C11' H11N 109.5 . .
H11M C11' H11N 109.5 . .
C10' C11' H11O 109.5 . .
H11M C11' H11O 109.5 . .
H11N C11' H11O 109.5 . .
C10' C12' H12M 109.5 . .
C10' C12' H12N 109.5 . .
H12M C12' H12N 109.5 . .
C10' C12' H12O 109.5 . .
H12M C12' H12O 109.5 . .
H12N C12' H12O 109.5 . .
N1A C13A C14A 114.3(6) . .
N1A C13A H13A 108.7 . .
C14A C13A H13A 108.7 . .
N1A C13A H13B 108.7 . .
C14A C13A H13B 108.7 . .
H13A C13A H13B 107.6 . .
O3A C14A N4A 125.6(7) . .
O3A C14A C13A 116.9(7) . .
N4A C14A C13A 117.4(6) . .
N4A C15A C17A 109.9(13) . .
N4A C15A C16A 109.3(8) . .
C17A C15A C16A 111.0(10) . .
N4A C15A H15A 108.8 . .
C17A C15A H15A 108.8 . .
C16A C15A H15A 108.8 . .
C15A C16A H16A 109.5 . .
C15A C16A H16B 109.5 . .
H16A C16A H16B 109.5 . .
C15A C16A H16C 109.5 . .
H16A C16A H16C 109.5 . .
H16B C16A H16C 109.5 . .
C15A C17A H17A 109.5 . .
C15A C17A H17B 109.5 . .
H17A C17A H17B 109.5 . .
C15A C17A H17C 109.5 . .
H17A C17A H17C 109.5 . .
H17B C17A H17C 109.5 . .
N4B Co1B N2B 121.4(3) . .
N4B Co1B N3B 118.7(3) . .
N2B Co1B N3B 118.5(2) . .
N4B Co1B N1B 85.7(3) . .
N2B Co1B N1B 87.4(3) . .
N3B Co1B N1B 84.9(3) . .
C3B O1B K3 164.9(5) . .
C9B O2B K4 145.5(5) . .
C9B O2B K3 121.4(4) . 1_655
K4 O2B K3 84.88(16) . 1_655
C14B O3B K3 134.4(6) . 2_567
C8B N1B C13B 112.6(7) . .
C8B N1B C1B 114.8(6) . .
C13B N1B C1B 114.3(6) . .
C8B N1B Co1B 105.8(5) . .
C13B N1B Co1B 105.0(5) . .
C1B N1B Co1B 103.0(5) . .
C3B N2B C2B 116.1(6) . .
C3B N2B Co1B 131.3(5) . .
C2B N2B Co1B 110.7(5) . .
C9B N3B C10B 116.8(7) . .
C9B N3B Co1B 115.0(5) . .
C10B N3B Co1B 128.2(6) . .
C14B N4B C15" 117.2(9) . .
C14B N4B C15B 117.3(10) . .
C15" N4B C15B 8.7(12) . .
C14B N4B Co1B 114.8(6) . .
C15" N4B Co1B 128.0(8) . .
C15B N4B Co1B 127.2(9) . .
C3B N5B C4B 126.3(6) . .
C3B N5B H5B 116.8 . .
C4B N5B H5B 116.8 . .
N1B C1B C2B 111.0(6) . .
N1B C1B H1B1 109.4 . .
C2B C1B H1B1 109.4 . .
N1B C1B H1B2 109.4 . .
C2B C1B H1B2 109.4 . .
H1B1 C1B H1B2 108.0 . .
N2B C2B C1B 109.2(6) . .
N2B C2B H2B1 109.8 . .
C1B C2B H2B1 109.8 . .
N2B C2B H2B2 109.8 . .
C1B C2B H2B2 109.8 . .
H2B1 C2B H2B2 108.3 . .
O1B C3B N2B 125.4(7) . .
O1B C3B N5B 120.6(7) . .
N2B C3B N5B 114.0(6) . .
N5B C4B C7B 111.1(6) . .
N5B C4B C5B 106.3(6) . .
C7B C4B C5B 108.5(7) . .
N5B C4B C6B 110.3(7) . .
C7B C4B C6B 109.9(6) . .
C5B C4B C6B 110.7(7) . .
C4B C5B H5B1 109.2 . .
C4B C5B H5B2 109.7 . .
H5B1 C5B H5B2 109.4 . .
C4B C5B H5B3 109.5 . .
H5B1 C5B H5B3 109.5 . .
H5B2 C5B H5B3 109.5 . .
C4B C6B H6B1 109.8 . .
C4B C6B H6B2 109.6 . .
H6B1 C6B H6B2 109.5 . .
C4B C6B H6B3 109.0 . .
H6B1 C6B H6B3 109.5 . .
H6B2 C6B H6B3 109.4 . .
C4B C7B H7B1 109.5 . .
C4B C7B H7B2 109.5 . .
H7B1 C7B H7B2 109.5 . .
C4B C7B H7B3 109.5 . .
H7B1 C7B H7B3 109.5 . .
H7B2 C7B H7B3 109.5 . .
N1B C8B C9B 113.6(7) . .
N1B C8B H8B1 108.8 . .
C9B C8B H8B1 108.8 . .
N1B C8B H8B2 108.8 . .
C9B C8B H8B2 108.8 . .
H8B1 C8B H8B2 107.7 . .
O2B C9B N3B 127.4(7) . .
O2B C9B C8B 116.4(7) . .
N3B C9B C8B 116.3(7) . .
C12B C10B N3B 112.6(9) . .
C12B C10B C11B 113.9(9) . .
N3B C10B C11B 109.0(8) . .
C12B C10B H10B 107.0 . .
N3B C10B H10B 107.0 . .
C11B C10B H10B 107.0 . .
C10B C11B H11D 109.8 . .
C10B C11B H11E 109.7 . .
H11D C11B H11E 109.5 . .
C10B C11B H11F 108.8 . .
H11D C11B H11F 109.5 . .
H11E C11B H11F 109.4 . .
C10B C12B H12D 109.0 . .
C10B C12B H12E 109.4 . .
H12D C12B H12E 109.4 . .
C10B C12B H12F 110.1 . .
H12D C12B H12F 109.5 . .
H12E C12B H12F 109.5 . .
N1B C13B C14B 114.5(7) . .
N1B C13B H13C 108.6 . .
C14B C13B H13C 108.6 . .
N1B C13B H13D 108.6 . .
C14B C13B H13D 108.6 . .
H13C C13B H13D 107.6 . .
O3B C14B N4B 126.2(12) . .
O3B C14B C13B 117.0(10) . .
N4B C14B C13B 116.6(7) . .
C17B C15B C16B 131.6(16) . .
C17B C15B N4B 108.5(8) . .
C16B C15B N4B 108.0(8) . .
C17B C15B H15B 101.4 . .
C16B C15B H15B 101.4 . .
N4B C15B H15B 101.4 . .
C15B C16B H16D 109.5 . .
C15B C16B H16E 109.5 . .
H16D C16B H16E 109.5 . .
C15B C16B H16F 109.5 . .
H16D C16B H16F 109.5 . .
H16E C16B H16F 109.5 . .
C15B C17B H17D 109.5 . .
C15B C17B H17E 109.5 . .
H17D C17B H17E 109.5 . .
C15B C17B H17F 109.5 . .
H17D C17B H17F 109.5 . .
H17E C17B H17F 109.5 . .
C17" C15" C16" 129.6(17) . .
C17" C15" N4B 102.9(18) . .
C16" C15" N4B 108.4(9) . .
C17" C15" H15" 104.5 . .
C16" C15" H15" 104.5 . .
N4B C15" H15" 104.5 . .
C15" C16" H16P 109.5 . .
C15" C16" H16Q 109.5 . .
H16P C16" H16Q 109.5 . .
C15" C16" H16R 109.5 . .
H16P C16" H16R 109.5 . .
H16Q C16" H16R 109.5 . .
C15" C17" H17P 109.5 . .
C15" C17" H17Q 109.5 . .
H17P C17" H17Q 109.5 . .
C15" C17" H17R 109.5 . .
H17P C17" H17R 109.5 . .
H17Q C17" H17R 109.5 . .
N3C Co1C N2C 116.0(3) . .
N3C Co1C N4C 121.6(3) . .
N2C Co1C N4C 121.1(3) . .
N3C Co1C N1C 85.4(3) . .
N2C Co1C N1C 87.2(3) . .
N4C Co1C N1C 85.8(3) . .
C3C O1C K2 127.0(5) . 1_455
C9C O2C K4 147.5(7) . .
C14C O3C K2 151.1(5) . .
C14C O3C K1 116.1(5) . .
K2 O3C K1 91.79(19) . .
C8C N1C C13C 113.8(8) . .
C8C N1C C1C 114.9(7) . .
C13C N1C C1C 111.7(7) . .
C8C N1C Co1C 106.6(5) . .
C13C N1C Co1C 105.4(5) . .
C1C N1C Co1C 103.2(5) . .
C3C N2C C2C 117.0(7) . .
C3C N2C Co1C 124.2(5) . .
C2C N2C Co1C 110.1(6) . .
C9C N3C C10C 118.8(9) . .
C9C N3C Co1C 114.8(6) . .
C10C N3C Co1C 126.4(8) . .
C14C N4C C15C 115.1(7) . .
C14C N4C Co1C 115.0(6) . .
C15C N4C Co1C 129.8(6) . .
C3C N5C C4C 126.3(7) . .
C3C N5C H5C 116.9 . .
C4C N5C H5C 116.9 . .
N1C C1C C2C 109.4(7) . .
N1C C1C H1C1 109.8 . .
C2C C1C H1C1 109.8 . .
N1C C1C H1C2 109.8 . .
C2C C1C H1C2 109.8 . .
H1C1 C1C H1C2 108.3 . .
N2C C2C C1C 110.4(7) . .
N2C C2C H2C1 109.6 . .
C1C C2C H2C1 109.6 . .
N2C C2C H2C2 109.6 . .
C1C C2C H2C2 109.6 . .
H2C1 C2C H2C2 108.1 . .
O1C C3C N2C 125.9(8) . .
O1C C3C N5C 120.0(8) . .
N2C C3C N5C 114.1(7) . .
N5C C4C C7C 109.7(8) . .
N5C C4C C6C 111.2(8) . .
C7C C4C C6C 111.8(9) . .
N5C C4C C5C 106.2(7) . .
C7C C4C C5C 109.2(8) . .
C6C C4C C5C 108.6(8) . .
C4C C5C H5C1 109.6 . .
C4C C5C H5C2 109.6 . .
H5C1 C5C H5C2 109.5 . .
C4C C5C H5C3 109.3 . .
H5C1 C5C H5C3 109.5 . .
H5C2 C5C H5C3 109.5 . .
C4C C6C H6C1 108.8 . .
C4C C6C H6C2 109.5 . .
H6C1 C6C H6C2 109.5 . .
C4C C6C H6C3 110.1 . .
H6C1 C6C H6C3 109.5 . .
H6C2 C6C H6C3 109.5 . .
C4C C7C H7C1 109.8 . .
C4C C7C H7C2 109.1 . .
H7C1 C7C H7C2 109.5 . .
C4C C7C H7C3 109.5 . .
H7C1 C7C H7C3 109.5 . .
H7C2 C7C H7C3 109.5 . .
N1C C8C C9C 113.5(8) . .
N1C C8C H8C1 108.9 . .
C9C C8C H8C1 108.9 . .
N1C C8C H8C2 108.9 . .
C9C C8C H8C2 108.9 . .
H8C1 C8C H8C2 107.7 . .
O2C C9C N3C 126.2(10) . .
O2C C9C C8C 117.9(10) . .
N3C C9C C8C 115.9(9) . .
N3C C10C C12C 108.4(11) . .
N3C C10C C11C 109.4(9) . .
C12C C10C C11C 98.5(13) . .
N3C C10C H10C 113.2 . .
C12C C10C H10C 113.2 . .
C11C C10C H10C 113.2 . .
C10C C11C H11G 109.5 . .
C10C C11C H11H 109.5 . .
H11G C11C H11H 109.5 . .
C10C C11C H11I 109.5 . .
H11G C11C H11I 109.5 . .
H11H C11C H11I 109.5 . .
C10C C12C H12G 109.5 . .
C10C C12C H12H 109.5 . .
H12G C12C H12H 109.5 . .
C10C C12C H12I 109.5 . .
H12G C12C H12I 109.5 . .
H12H C12C H12I 109.5 . .
N1C C13C C14C 114.6(7) . .
N1C C13C H13E 108.6 . .
C14C C13C H13E 108.6 . .
N1C C13C H13F 108.6 . .
C14C C13C H13F 108.6 . .
H13E C13C H13F 107.6 . .
O3C C14C N4C 127.4(8) . .
O3C C14C C13C 116.9(8) . .
N4C C14C C13C 115.6(7) . .
N4C C15C C17C 108.3(10) . .
N4C C15C C16C 108.5(7) . .
C17C C15C C16C 111.5(10) . .
N4C C15C H15C 109.5 . .
C17C C15C H15C 109.5 . .
C16C C15C H15C 109.5 . .
C15C C16C H16G 109.5 . .
C15C C16C H16H 109.5 . .
H16G C16C H16H 109.5 . .
C15C C16C H16I 109.5 . .
H16G C16C H16I 109.5 . .
H16H C16C H16I 109.5 . .
C15C C17C H17G 109.5 . .
C15C C17C H17H 109.5 . .
H17G C17C H17H 109.5 . .
C15C C17C H17I 109.5 . .
H17G C17C H17I 109.5 . .
H17H C17C H17I 109.5 . .
N2D Co1D N4D 121.8(2) . .
N2D Co1D N3D 117.7(2) . .
N4D Co1D N3D 119.3(2) . .
N2D Co1D N1D 87.3(2) . .
N4D Co1D N1D 86.2(3) . .
N3D Co1D N1D 85.5(3) . .
C3D O1D K1 160.9(5) . .
C9D O2D K2 142.0(5) . 1_455
C9D O2D K1 123.0(4) . 1_455
K2 O2D K1 88.35(16) 1_455 1_455
C14D O3D K1 129.3(5) . 2_656
C1D N1D C8D 114.1(6) . .
C1D N1D C13D 113.3(6) . .
C8D N1D C13D 112.3(5) . .
C1D N1D Co1D 103.9(4) . .
C8D N1D Co1D 106.2(5) . .
C13D N1D Co1D 106.0(5) . .
C3D N2D C2D 117.2(6) . .
C3D N2D Co1D 130.4(5) . .
C2D N2D Co1D 110.7(4) . .
C9D N3D C10D 116.3(7) . .
C9D N3D Co1D 114.7(5) . .
C10D N3D Co1D 128.9(6) . .
C14D N4D C15D 114.0(6) . .
C14D N4D Co1D 114.9(5) . .
C15D N4D Co1D 130.8(5) . .
C3D N5D C4D 127.1(6) . .
C3D N5D H5D 116.5 . .
C4D N5D H5D 116.5 . .
N1D C1D C2D 110.6(6) . .
N1D C1D H1D1 109.5 . .
C2D C1D H1D1 109.5 . .
N1D C1D H1D2 109.5 . .
C2D C1D H1D2 109.5 . .
H1D1 C1D H1D2 108.1 . .
N2D C2D C1D 108.7(6) . .
N2D C2D H2D1 110.0 . .
C1D C2D H2D1 110.0 . .
N2D C2D H2D2 110.0 . .
C1D C2D H2D2 110.0 . .
H2D1 C2D H2D2 108.3 . .
O1D C3D N2D 126.0(7) . .
O1D C3D N5D 121.1(6) . .
N2D C3D N5D 112.9(6) . .
N5D C4D C7D 110.3(6) . .
N5D C4D C5D 105.7(6) . .
C7D C4D C5D 110.8(7) . .
N5D C4D C6D 109.0(6) . .
C7D C4D C6D 110.0(6) . .
C5D C4D C6D 110.8(6) . .
C4D C5D H5D1 109.2 . .
C4D C5D H5D2 109.5 . .
H5D1 C5D H5D2 109.5 . .
C4D C5D H5D3 109.7 . .
H5D1 C5D H5D3 109.5 . .
H5D2 C5D H5D3 109.5 . .
C4D C6D H6D1 109.7 . .
C4D C6D H6D2 109.4 . .
H6D1 C6D H6D2 109.5 . .
C4D C6D H6D3 109.3 . .
H6D1 C6D H6D3 109.5 . .
H6D2 C6D H6D3 109.5 . .
C4D C7D H7D1 109.6 . .
C4D C7D H7D2 109.5 . .
H7D1 C7D H7D2 109.5 . .
C4D C7D H7D3 109.3 . .
H7D1 C7D H7D3 109.5 . .
H7D2 C7D H7D3 109.5 . .
N1D C8D C9D 113.4(7) . .
N1D C8D H8D1 108.9 . .
C9D C8D H8D1 108.9 . .
N1D C8D H8D2 108.9 . .
C9D C8D H8D2 108.9 . .
H8D1 C8D H8D2 107.7 . .
O2D C9D N3D 126.6(8) . .
O2D C9D C8D 116.9(7) . .
N3D C9D C8D 116.4(6) . .
N3D C10D C12D 112.3(7) . .
N3D C10D C11D 108.1(7) . .
C12D C10D C11D 111.4(8) . .
N3D C10D H10D 108.3 . .
C12D C10D H10D 108.3 . .
C11D C10D H10D 108.3 . .
C10D C11D H11J 109.5 . .
C10D C11D H11K 109.5 . .
H11J C11D H11K 109.5 . .
C10D C11D H11L 109.5 . .
H11J C11D H11L 109.5 . .
H11K C11D H11L 109.5 . .
C10D C12D H12J 109.5 . .
C10D C12D H12K 109.5 . .
H12J C12D H12K 109.5 . .
C10D C12D H12L 109.5 . .
H12J C12D H12L 109.5 . .
H12K C12D H12L 109.5 . .
N1D C13D C14D 113.7(6) . .
N1D C13D H13G 108.8 . .
C14D C13D H13G 108.8 . .
N1D C13D H13H 108.8 . .
C14D C13D H13H 108.8 . .
H13G C13D H13H 107.7 . .
O3D C14D N4D 127.8(8) . .
O3D C14D C13D 115.2(7) . .
N4D C14D C13D 117.0(6) . .
N4D C15D C16D 108.9(6) . .
N4D C15D C17D 106.4(6) . .
C16D C15D C17D 108.9(10) . .
N4D C15D H15D 110.8 . .
C16D C15D H15D 110.8 . .
C17D C15D H15D 110.8 . .
C15D C16D H16J 109.5 . .
C15D C16D H16K 109.5 . .
H16J C16D H16K 109.5 . .
C15D C16D H16L 109.5 . .
H16J C16D H16L 109.5 . .
H16K C16D H16L 109.5 . .
C15D C17D H17J 109.5 . .
C15D C17D H17K 109.5 . .
H17J C17D H17K 109.5 . .
C15D C17D H17L 109.5 . .
H17J C17D H17L 109.5 . .
H17K C17D H17L 109.5 . .
H16M C16' H16N 109.5 . .
H16M C16' H16O 109.5 . .
H16N C16' H16O 109.5 . .
H17M C17' H17N 109.5 . .
H17M C17' H17O 109.5 . .
H17N C17' H17O 109.5 . .
C1E O1E K3 126.3(13) . 1_655
C1E O1E K4 139.2(12) . .
K3 O1E K4 79.2(4) 1_655 .
C1E N1E C3E 106.8(15) . .
C1E N1E C4E 140.5(18) . .
C3E N1E C4E 112.7(13) . .
C1E N1E H2ED 128.1 . .
C3E N1E H2ED 40.2 . .
C4E N1E H2ED 85.1 . .
N1E C1E O1E 136(2) . .
N1E C1E C2E 116.7(17) . .
O1E C1E C2E 107.7(14) . .
C1E C2E H2EA 115.7 . .
C1E C2E H2EB 101.8 . .
H2EA C2E H2EB 109.5 . .
C1E C2E H2EC 110.7 . .
H2EA C2E H2EC 109.5 . .
H2EB C2E H2EC 109.4 . .
C1E C2E H3ED 123.2 . .
H2EA C2E H3ED 89.9 . .
H2EB C2E H3ED 23.4 . .
H2EC C2E H3ED 105.9 . .
N1E C3E H3EA 105.6 . .
N1E C3E H3EB 115.9 . .
H3EA C3E H3EB 109.5 . .
N1E C3E H3EC 106.7 . .
H3EA C3E H3EC 109.4 . .
H3EB C3E H3EC 109.5 . .
N1E C3E H2ED 66.9 . .
H3EA C3E H2ED 148.3 . .
H3EB C3E H2ED 55.1 . .
H3EC C3E H2ED 102.2 . .
N1E C3E H2EE 91.8 . .
H3EA C3E H2EE 62.0 . .
H3EB C3E H2EE 62.4 . .
H3EC C3E H2EE 161.3 . .
H2ED C3E H2EE 86.9 . .
N1E C4E H4EA 103.9 . .
N1E C4E H4EB 113.6 . .
H4EA C4E H4EB 109.5 . .
N1E C4E H4EC 110.7 . .
H4EA C4E H4EC 109.5 . .
H4EB C4E H4EC 109.5 . .
N1E C4E H4EE 128.6 . .
H4EA C4E H4EE 26.1 . .
H4EB C4E H4EE 101.2 . .
H4EC C4E H4EE 90.2 . .
N1E C4E H4EF 124.5 . .
H4EA C4E H4EF 126.0 . .
H4EB C4E H4EF 74.1 . .
H4EC C4E H4EF 35.5 . .
H4EE C4E H4EF 100.1 . .
C1E' O1E' K3 148.5(16) . 1_655
C1E' O1E' K4 134.6(14) . .
K3 O1E' K4 76.7(5) 1_655 .
C1E' N1E' C4E' 135.9(18) . .
C1E' N1E' C3E' 111.2(17) . .
C4E' N1E' C3E' 112.8(13) . .
C1E' N1E' H2EA 118.7 . .
C4E' N1E' H2EA 96.0 . .
C3E' N1E' H2EA 39.8 . .
C1E' N1E' H4EA 146.4 . .
C4E' N1E' H4EA 26.0 . .
C3E' N1E' H4EA 95.5 . .
H2EA N1E' H4EA 94.8 . .
N1E' C1E' O1E' 140(2) . .
N1E' C1E' C2E' 111.5(18) . .
O1E' C1E' C2E' 108.3(15) . .
C1E' C2E' H3EB 137.5 . .
C1E' C2E' H2ED 111.6 . .
H3EB C2E' H2ED 47.1 . .
C1E' C2E' H2EE 103.4 . .
H3EB C2E' H2EE 65.5 . .
H2ED C2E' H2EE 109.5 . .
C1E' C2E' H2EF 113.2 . .
H3EB C2E' H2EF 109.0 . .
H2ED C2E' H2EF 109.5 . .
H2EE C2E' H2EF 109.5 . .
N1E' C3E' H2EA 64.0 . .
N1E' C3E' H2EB 99.3 . .
H2EA C3E' H2EB 96.7 . .
N1E' C3E' H3ED 111.8 . .
H2EA C3E' H3ED 88.2 . .
H2EB C3E' H3ED 20.2 . .
N1E' C3E' H3EE 107.4 . .
H2EA C3E' H3EE 162.3 . .
H2EB C3E' H3EE 100.1 . .
H3ED C3E' H3EE 109.5 . .
N1E' C3E' H3EF 109.1 . .
H2EA C3E' H3EF 62.6 . .
H2EB C3E' H3EF 129.6 . .
H3ED C3E' H3EF 109.5 . .
H3EE C3E' H3EF 109.5 . .
N1E' C4E' H4EA 76.0 . .
N1E' C4E' H4EC 116.5 . .
H4EA C4E' H4EC 132.9 . .
N1E' C4E' H4ED 108.4 . .
H4EA C4E' H4ED 155.0 . .
H4EC C4E' H4ED 68.2 . .
N1E' C4E' H4EE 118.1 . .
H4EA C4E' H4EE 50.7 . .
H4EC C4E' H4EE 122.2 . .
H4ED C4E' H4EE 109.5 . .
N1E' C4E' H4EF 101.4 . .
H4EA C4E' H4EF 93.1 . .
H4EC C4E' H4EF 41.3 . .
H4ED C4E' H4EF 109.5 . .
H4EE C4E' H4EF 109.5 . .
C1F O1F K1 153.3(12) . .
C1F N1F C4F 137.1(17) . .
C1F N1F C3F 109.5(15) . .
C4F N1F C3F 113.4(13) . .
N1F C1F O1F 138(2) . .
N1F C1F C2F 112.5(16) . .
O1F C1F C2F 109.4(15) . .
C1F C2F H2FA 104.9 . .
C1F C2F H2FB 120.0 . .
H2FA C2F H2FB 109.5 . .
C1F C2F H2FC 103.1 . .
H2FA C2F H2FC 109.5 . .
H2FB C2F H2FC 109.5 . .
N1F C3F H3FA 109.0 . .
N1F C3F H3FB 111.8 . .
H3FA C3F H3FB 109.5 . .
N1F C3F H3FC 107.6 . .
H3FA C3F H3FC 109.5 . .
H3FB C3F H3FC 109.5 . .
N1F C4F H4FA 114.5 . .
N1F C4F H4FB 103.9 . .
H4FA C4F H4FB 109.5 . .
N1F C4F H4FC 109.8 . .
H4FA C4F H4FC 109.5 . .
H4FB C4F H4FC 109.5 . .
C2M C1M H1MA 109.5 . .
C2M C1M H1MB 109.5 . .
H1MA C1M H1MB 109.5 . .
C2M C1M H1MC 109.5 . .
H1MA C1M H1MC 109.5 . .
H1MB C1M H1MC 109.5 . .
O3M C2M C1M 114.0(14) . .
O3M C2M H2MA 108.7 . .
C1M C2M H2MA 108.7 . .
O3M C2M H2MB 108.7 . .
C1M C2M H2MB 108.7 . .
H2MA C2M H2MB 107.6 . .
C2M O3M C4M 120.0(18) . .
O3M C4M C5M 114.1(14) . .
O3M C4M H4MA 108.7 . .
C5M C4M H4MA 108.7 . .
O3M C4M H4MB 108.7 . .
C5M C4M H4MB 108.7 . .
H4MA C4M H4MB 107.6 . .
C4M C5M H5MA 109.5 . .
C4M C5M H5MB 109.5 . .
H5MA C5M H5MB 109.5 . .
C4M C5M H5MC 109.5 . .
H5MA C5M H5MC 109.5 . .
H5MB C5M H5MC 109.5 . .
C2N C1N H1NA 109.5 . .
C2N C1N H1NB 109.5 . .
H1NA C1N H1NB 109.5 . .
C2N C1N H1NC 109.5 . .
H1NA C1N H1NC 109.5 . .
H1NB C1N H1NC 109.5 . .
O3N C2N C1N 114.2(14) . .
O3N C2N H2NA 108.7 . .
C1N C2N H2NA 108.7 . .
O3N C2N H2NB 108.7 . .
C1N C2N H2NB 108.7 . .
H2NA C2N H2NB 107.6 . .
C2N O3N C4N 121(3) . .
O3N C4N C5N 114.2(14) . .
O3N C4N H4NA 108.7 . .
C5N C4N H4NA 108.7 . .
O3N C4N H4NB 108.7 . .
C5N C4N H4NB 108.7 . .
H4NA C4N H4NB 107.6 . .
C4N C5N H5NA 109.5 . .
C4N C5N H5NB 109.5 . .
H5NA C5N H5NB 109.5 . .
C4N C5N H5NC 109.5 . .
H5NA C5N H5NC 109.5 . .
H5NB C5N H5NC 109.5 . .
H1SA O1S H1SB 99.0 . .

loop_
_geom_bond_atom_site_label_1
_geom_bond_atom_site_label_2
_geom_bond_distance
_geom_bond_site_symmetry_2
K1 O3D 2.553(5) 2_656
K1 O1D 2.594(5) .
K1 O3C 2.704(6) .
K1 O1F 2.710(9) .
K1 O2D 2.852(5) 1_655
K2 O2A 2.471(12) 1_645
K2 O3C 2.536(6) .
K2 O2D 2.541(6) 1_655
K2 O1C 2.552(6) 1_655
K2 O2A' 2.63(2) 1_645
K3 O3B 2.534(6) 2_567
K3 O1B 2.580(5) .
K3 O1E' 2.65(2) 1_455
K3 O2B 2.689(5) 1_455
K3 O3A 2.697(5) .
K3 O1E 2.764(18) 1_455
K4 O1A 2.603(6) .
K4 O2B 2.608(6) .
K4 O2C 2.624(7) .
K4 O3A 2.684(6) 1_655
K4 O1E 2.842(18) .
K4 O1E' 3.09(3) .
K4 H3EA 2.9526 .
Co1A N2A 1.951(6) .
Co1A N4A 1.962(6) .
Co1A N3A' 1.967(9) .
Co1A N3A 1.975(9) .
Co1A N1A 2.073(7) .
O1A C3A 1.250(9) .
O2A C9A 1.272(9) .
O2A K2 2.471(12) 1_465
O2A' C9A' 1.274(9) .
O2A' K2 2.63(2) 1_465
O3A C14A 1.265(7) .
O3A K4 2.684(5) 1_455
N1A C8A 1.450(12) .
N1A C1A 1.458(11) .
N1A C13A 1.487(10) .
N2A C3A 1.336(10) .
N2A C2A 1.452(10) .
N3A C9A 1.322(14) .
N3A C10A 1.454(14) .
N3A' C9A' 1.304(14) .
N3A' C10' 1.435(15) .
N4A C14A 1.310(9) .
N4A C15A 1.470(12) .
N5A C3A 1.380(10) .
N5A C4A 1.458(10) .
N5A H5A 0.8800 .
C1A C2A 1.517(11) .
C1A H1A1 0.9900 .
C1A H1A2 0.9900 .
C2A H2A1 0.9900 .
C2A H2A2 0.9900 .
C4A C6A 1.478(12) .
C4A C7A 1.519(12) .
C4A C5A 1.560(12) .
C5A H5A1 0.9801 .
C5A H5A2 0.9803 .
C5A H5A3 0.9798 .
C6A H6A1 0.9800 .
C6A H6A2 0.9800 .
C6A H6A3 0.9799 .
C7A H7A1 0.9802 .
C7A H7A2 0.9801 .
C7A H7A3 0.9799 .
C8A C9A 1.450(16) .
C8A C9A' 1.472(16) .
C8A H8A1 0.9900 .
C8A H8A2 0.9900 .
C10A C11A 1.413(11) .
C10A C12A 1.419(11) .
C10A H10A 1.0000 .
C11A H11A 0.9800 .
C11A H11B 0.9800 .
C11A H11C 0.9800 .
C12A H12A 0.9800 .
C12A H12B 0.9800 .
C12A H12C 0.9800 .
C10' C12' 1.426(12) .
C10' C11' 1.431(12) .
C10' H10E 1.0000 .
C11' H11M 0.9800 .
C11' H11N 0.9800 .
C11' H11O 0.9800 .
C12' H12M 0.9800 .
C12' H12N 0.9800 .
C12' H12O 0.9800 .
C13A C14A 1.505(11) .
C13A H13A 0.9900 .
C13A H13B 0.9900 .
C15A C17A 1.493(19) .
C15A C16A 1.533(17) .
C15A H15A 1.0000 .
C16A H16A 0.9800 .
C16A H16B 0.9800 .
C16A H16C 0.9800 .
C17A H17A 0.9800 .
C17A H17B 0.9800 .
C17A H17C 0.9800 .
Co1B N4B 1.931(6) .
Co1B N2B 1.944(6) .
Co1B N3B 1.956(6) .
Co1B N1B 2.070(6) .
O1B C3B 1.268(8) .
O2B C9B 1.263(8) .
O2B K3 2.689(5) 1_655
O3B C14B 1.265(10) .
O3B K3 2.534(6) 2_567
N1B C8B 1.458(10) .
N1B C13B 1.468(10) .
N1B C1B 1.486(9) .
N2B C3B 1.335(9) .
N2B C2B 1.450(10) .
N3B C9B 1.305(10) .
N3B C10B 1.460(11) .
N4B C14B 1.316(12) .
N4B C15" 1.494(14) .
N4B C15B 1.495(14) .
N5B C3B 1.375(10) .
N5B C4B 1.460(10) .
N5B H5B 0.8800 .
C1B C2B 1.524(11) .
C1B H1B1 0.9900 .
C1B H1B2 0.9900 .
C2B H2B1 0.9900 .
C2B H2B2 0.9900 .
C4B C7B 1.520(10) .
C4B C5B 1.530(11) .
C4B C6B 1.542(12) .
C5B H5B1 0.9803 .
C5B H5B2 0.9799 .
C5B H5B3 0.9800 .
C6B H6B1 0.9799 .
C6B H6B2 0.9800 .
C6B H6B3 0.9804 .
C7B H7B1 0.9801 .
C7B H7B2 0.9800 .
C7B H7B3 0.9799 .
C8B C9B 1.519(11) .
C8B H8B1 0.9900 .
C8B H8B2 0.9900 .
C10B C12B 1.453(14) .
C10B C11B 1.495(13) .
C10B H10B 1.0000 .
C11B H11D 0.9796 .
C11B H11E 0.9801 .
C11B H11F 0.9802 .
C12B H12D 0.9801 .
C12B H12E 0.9801 .
C12B H12F 0.9798 .
C13B C14B 1.506(15) .
C13B H13C 0.9900 .
C13B H13D 0.9900 .
C15B C17B 1.466(12) .
C15B C16B 1.467(12) .
C15B H15B 1.0000 .
C16B H16D 0.9800 .
C16B H16E 0.9800 .
C16B H16F 0.9800 .
C17B H17D 0.9800 .
C17B H17E 0.9800 .
C17B H17F 0.9800 .
C15" C17" 1.466(12) .
C15" C16" 1.468(12) .
C15" H15" 1.0000 .
C16" H16P 0.9800 .
C16" H16Q 0.9800 .
C16" H16R 0.9800 .
C17" H17P 0.9800 .
C17" H17Q 0.9800 .
C17" H17R 0.9800 .
Co1C N3C 1.928(8) .
Co1C N2C 1.940(7) .
Co1C N4C 1.940(7) .
Co1C N1C 2.073(7) .
O1C C3C 1.246(9) .
O1C K2 2.552(6) 1_455
O2C C9C 1.266(11) .
O3C C14C 1.232(9) .
N1C C8C 1.441(12) .
N1C C13C 1.471(11) .
N1C C1C 1.493(11) .
N2C C3C 1.324(10) .
N2C C2C 1.455(10) .
N3C C9C 1.339(13) .
N3C C10C 1.468(13) .
N4C C14C 1.342(10) .
N4C C15C 1.476(11) .
N5C C3C 1.375(10) .
N5C C4C 1.463(10) .
N5C H5C 0.8800 .
C1C C2C 1.509(12) .
C1C H1C1 0.9900 .
C1C H1C2 0.9900 .
C2C H2C1 0.9900 .
C2C H2C2 0.9900 .
C4C C7C 1.499(14) .
C4C C6C 1.535(13) .
C4C C5C 1.537(12) .
C5C H5C1 0.9800 .
C5C H5C2 0.9801 .
C5C H5C3 0.9801 .
C6C H6C1 0.9797 .
C6C H6C2 0.9802 .
C6C H6C3 0.9800 .
C7C H7C1 0.9801 .
C7C H7C2 0.9800 .
C7C H7C3 0.9801 .
C8C C9C 1.522(14) .
C8C H8C1 0.9900 .
C8C H8C2 0.9900 .
C10C C12C 1.503(18) .
C10C C11C 1.56(2) .
C10C H10C 1.0000 .
C11C H11G 0.9800 .
C11C H11H 0.9800 .
C11C H11I 0.9800 .
C12C H12G 0.9800 .
C12C H12H 0.9800 .
C12C H12I 0.9800 .
C13C C14C 1.516(13) .
C13C H13E 0.9900 .
C13C H13F 0.9900 .
C15C C17C 1.489(16) .
C15C C16C 1.565(15) .
C15C H15C 1.0000 .
C16C H16G 0.9800 .
C16C H16H 0.9800 .
C16C H16I 0.9800 .
C17C H17G 0.9800 .
C17C H17H 0.9800 .
C17C H17I 0.9800 .
Co1D N2D 1.942(5) .
Co1D N4D 1.943(6) .
Co1D N3D 1.954(6) .
Co1D N1D 2.065(6) .
O1D C3D 1.253(8) .
O2D C9D 1.251(8) .
O2D K2 2.541(6) 1_455
O2D K1 2.852(5) 1_455
O3D C14D 1.256(8) .
O3D K1 2.553(5) 2_656
N1D C1D 1.482(9) .
N1D C8D 1.482(9) .
N1D C13D 1.493(9) .
N2D C3D 1.335(9) .
N2D C2D 1.455(9) .
N3D C9D 1.331(10) .
N3D C10D 1.468(10) .
N4D C14D 1.319(9) .
N4D C15D 1.471(10) .
N5D C3D 1.368(9) .
N5D C4D 1.480(9) .
N5D H5D 0.8800 .
C1D C2D 1.532(10) .
C1D H1D1 0.9900 .
C1D H1D2 0.9900 .
C2D H2D1 0.9900 .
C2D H2D2 0.9900 .
C4D C7D 1.518(11) .
C4D C5D 1.518(11) .
C4D C6D 1.526(9) .
C5D H5D1 0.9801 .
C5D H5D2 0.9802 .
C5D H5D3 0.9800 .
C6D H6D1 0.9800 .
C6D H6D2 0.9799 .
C6D H6D3 0.9801 .
C7D H7D1 0.9801 .
C7D H7D2 0.9800 .
C7D H7D3 0.9800 .
C8D C9D 1.507(11) .
C8D H8D1 0.9900 .
C8D H8D2 0.9900 .
C10D C12D 1.497(12) .
C10D C11D 1.534(12) .
C10D H10D 1.0000 .
C11D H11J 0.9800 .
C11D H11K 0.9800 .
C11D H11L 0.9800 .
C12D H12J 0.9800 .
C12D H12K 0.9800 .
C12D H12L 0.9800 .
C13D C14D 1.531(11) .
C13D H13G 0.9900 .
C13D H13H 0.9900 .
C15D C16D 1.528(10) .
C15D C17D 1.545(10) .
C15D H15D 1.0000 .
C16D H16J 0.9800 .
C16D H16K 0.9800 .
C16D H16L 0.9800 .
C17D H17J 0.9800 .
C17D H17K 0.9800 .
C17D H17L 0.9800 .
C16' H16M 0.9800 .
C16' H16N 0.9800 .
C16' H16O 0.9800 .
C17' H17M 0.9800 .
C17' H17N 0.9800 .
C17' H17O 0.9800 .
O1E C1E 1.267(14) .
O1E K3 2.764(18) 1_655
N1E C1E 1.079(16) .
N1E C3E 1.478(10) .
N1E C4E 1.478(10) .
N1E H2ED 1.4215 .
C1E C2E 1.64(2) .
C2E H2EA 0.9596 .
C2E H2EB 0.9590 .
C2E H2EC 0.9593 .
C2E H3ED 0.9673 .
C3E H3EA 0.9801 .
C3E H3EB 0.9797 .
C3E H3EC 0.9805 .
C3E H2ED 0.9979 .
C3E H2EE 1.3053 .
C4E H4EA 0.9801 .
C4E H4EB 0.9798 .
C4E H4EC 0.9801 .
C4E H4EE 1.5046 .
C4E H4EF 0.3415 .
O1E' C1E' 1.266(14) .
O1E' K3 2.65(2) 1_655
N1E' C1E' 1.077(16) .
N1E' C4E' 1.478(10) .
N1E' C3E' 1.478(11) .
N1E' H2EA 1.3683 .
N1E' H4EA 1.4668 .
C1E' C2E' 1.64(2) .
C2E' H3EB 1.2339 .
C2E' H2ED 0.9799 .
C2E' H2EE 0.9800 .
C2E' H2EF 0.9799 .
C3E' H2EA 0.9753 .
C3E' H2EB 1.1167 .
C3E' H3ED 0.9799 .
C3E' H3EE 0.9798 .
C3E' H3EF 0.9799 .
C4E' H4EA 0.6627 .
C4E' H4EC 1.0735 .
C4E' H4ED 0.9800 .
C4E' H4EE 0.9799 .
C4E' H4EF 0.9799 .
O1F C1F 1.264(14) .
N1F C1F 1.074(16) .
N1F C4F 1.479(10) .
N1F C3F 1.480(10) .
C1F C2F 1.63(2) .
C2F H2FA 0.9800 .
C2F H2FB 0.9797 .
C2F H2FC 0.9802 .
C3F H3FA 0.9798 .
C3F H3FB 0.9800 .
C3F H3FC 0.9799 .
C4F H4FA 0.9800 .
C4F H4FB 0.9799 .
C4F H4FC 0.9799 .
C1M C2M 1.41(2) .
C1M H1MA 0.9800 .
C1M H1MB 0.9800 .
C1M H1MC 0.9800 .
C2M O3M 1.321(16) .
C2M H2MA 0.9900 .
C2M H2MB 0.9900 .
O3M C4M 1.321(16) .
C4M C5M 1.41(2) .
C4M H4MA 0.9900 .
C4M H4MB 0.9900 .
C5M H5MA 0.9800 .
C5M H5MB 0.9800 .
C5M H5MC 0.9800 .
C1N C2N 1.41(2) .
C1N H1NA 0.9800 .
C1N H1NB 0.9800 .
C1N H1NC 0.9800 .
C2N O3N 1.321(16) .
C2N H2NA 0.9900 .
C2N H2NB 0.9900 .
O3N C4N 1.321(16) .
C4N C5N 1.40(2) .
C4N H4NA 0.9900 .
C4N H4NB 0.9900 .
C5N H5NA 0.9800 .
C5N H5NB 0.9800 .
C5N H5NC 0.9800 .
O1S H1SA 0.9000 .
O1S H1SB 0.8999 .

loop_
_geom_hbond_atom_site_label_D
_geom_hbond_atom_site_label_H
_geom_hbond_atom_site_label_A
_geom_hbond_distance_DH
_geom_hbond_distance_HA
_geom_hbond_distance_DA
_geom_hbond_angle_DHA
O1S H1SA N2A 0.90 2.11 3.011(14) 178.8
O1S H1SB O2C 0.90 1.96 2.858(16) 178.7

loop_
_geom_torsion_atom_site_label_1
_geom_torsion_atom_site_label_2
_geom_torsion_atom_site_label_3
_geom_torsion_atom_site_label_4
_geom_torsion
_geom_torsion_site_symmetry_1
_geom_torsion_site_symmetry_4
O2B K4 O1A C3A -76.6(8) . .
O2C K4 O1A C3A 31.8(8) . .
O3A K4 O1A C3A -159.9(8) 1_655 .
O1E K4 O1A C3A 129.9(15) . .
O1E' K4 O1A C3A 149.1(14) . .
O3B K3 O3A C14A -150.0(9) 2_567 .
O1B K3 O3A C14A 28.6(6) . .
O1E' K3 O3A C14A -94.3(8) 1_455 .
O2B K3 O3A C14A 162.1(6) 1_455 .
O1E K3 O3A C14A -103.8(7) 1_455 .
O3B K3 O3A K4 7.3(10) 2_567 1_455
O1B K3 O3A K4 -174.10(16) . 1_455
O1E' K3 O3A K4 63.0(6) 1_455 1_455
O2B K3 O3A K4 -40.62(16) 1_455 1_455
O1E K3 O3A K4 53.6(3) 1_455 1_455
N2A Co1A N1A C8A 99.2(6) . .
N4A Co1A N1A C8A -140.3(6) . .
N3A' Co1A N1A C8A -16.9(11) . .
N3A Co1A N1A C8A -17.2(8) . .
N2A Co1A N1A C1A -20.6(5) . .
N4A Co1A N1A C1A 99.9(5) . .
N3A' Co1A N1A C1A -136.7(11) . .
N3A Co1A N1A C1A -137.0(8) . .
N2A Co1A N1A C13A -139.2(5) . .
N4A Co1A N1A C13A -18.7(5) . .
N3A' Co1A N1A C13A 104.7(11) . .
N3A Co1A N1A C13A 104.5(8) . .
N4A Co1A N2A C3A 125.4(6) . .
N3A' Co1A N2A C3A -70.1(8) . .
N3A Co1A N2A C3A -70.8(8) . .
N1A Co1A N2A C3A -151.5(7) . .
N4A Co1A N2A C2A -87.6(6) . .
N3A' Co1A N2A C2A 76.9(8) . .
N3A Co1A N2A C2A 76.1(7) . .
N1A Co1A N2A C2A -4.6(6) . .
N2A Co1A N3A C9A -76.6(11) . .
N4A Co1A N3A C9A 86.7(11) . .
N3A' Co1A N3A C9A -152(100) . .
N1A Co1A N3A C9A 5.9(9) . .
N2A Co1A N3A C10A 108.8(13) . .
N4A Co1A N3A C10A -87.8(14) . .
N3A' Co1A N3A C10A 34(100) . .
N1A Co1A N3A C10A -168.7(14) . .
N2A Co1A N3A' C9A' -71.7(17) . .
N4A Co1A N3A' C9A' 92.4(16) . .
N3A Co1A N3A' C9A' 34(100) . .
N1A Co1A N3A' C9A' 11.1(15) . .
N2A Co1A N3A' C10' 97.0(18) . .
N4A Co1A N3A' C10' -98.9(19) . .
N3A Co1A N3A' C10' -158(100) . .
N1A Co1A N3A' C10' 180(2) . .
N2A Co1A N4A C14A 94.8(6) . .
N3A' Co1A N4A C14A -68.5(7) . .
N3A Co1A N4A C14A -67.8(7) . .
N1A Co1A N4A C14A 11.7(6) . .
N2A Co1A N4A C15A -81.5(10) . .
N3A' Co1A N4A C15A 115.1(10) . .
N3A Co1A N4A C15A 115.8(10) . .
N1A Co1A N4A C15A -164.7(10) . .
C8A N1A C1A C2A -72.4(10) . .
C13A N1A C1A C2A 153.8(7) . .
Co1A N1A C1A C2A 42.3(8) . .
C3A N2A C2A C1A 178.5(8) . .
Co1A N2A C2A C1A 28.3(9) . .
N1A C1A C2A N2A -48.7(10) . .
K4 O1A C3A N2A 59.3(12) . .
K4 O1A C3A N5A -121.0(7) . .
C2A N2A C3A O1A -1.8(12) . .
Co1A N2A C3A O1A 144.2(7) . .
C2A N2A C3A N5A 178.5(7) . .
Co1A N2A C3A N5A -35.5(10) . .
C4A N5A C3A O1A 7.7(12) . .
C4A N5A C3A N2A -172.5(7) . .
C3A N5A C4A C6A 54.9(11) . .
C3A N5A C4A C7A -67.8(10) . .
C3A N5A C4A C5A 176.8(8) . .
C1A N1A C8A C9A 137.9(8) . .
C13A N1A C8A C9A -88.9(9) . .
Co1A N1A C8A C9A 25.4(9) . .
C1A N1A C8A C9A' 132.3(10) . .
C13A N1A C8A C9A' -94.5(10) . .
Co1A N1A C8A C9A' 19.9(10) . .
K2 O2A C9A N3A 58(3) 1_465 .
K2 O2A C9A C8A -122(3) 1_465 .
C10A N3A C9A O2A 2.8(13) . .
Co1A N3A C9A O2A -172.4(12) . .
C10A N3A C9A C8A -177.1(13) . .
Co1A N3A C9A C8A 7.7(12) . .
N1A C8A C9A O2A 156.6(10) . .
C9A' C8A C9A O2A -109(5) . .
N1A C8A C9A N3A -23.5(10) . .
C9A' C8A C9A N3A 71(5) . .
C9A N3A C10A C11A 139.9(15) . .
Co1A N3A C10A C11A -46(2) . .
C9A N3A C10A C12A -80.2(19) . .
Co1A N3A C10A C12A 94.2(16) . .
K2 O2A' C9A' N3A' 73.4(19) 1_465 .
K2 O2A' C9A' C8A -106.6(19) 1_465 .
C10' N3A' C9A' O2A' 11(3) . .
Co1A N3A' C9A' O2A' 177.6(19) . .
C10' N3A' C9A' C8A -169(3) . .
Co1A N3A' C9A' C8A -2.4(19) . .
C9A C8A C9A' O2A' 79(5) . .
N1A C8A C9A' O2A' 167.1(15) . .
C9A C8A C9A' N3A' -101(5) . .
N1A C8A C9A' N3A' -12.9(15) . .
C9A' N3A' C10' C12' 67(4) . .
Co1A N3A' C10' C12' -99(2) . .
C9A' N3A' C10' C11' -158(3) . .
Co1A N3A' C10' C11' 36(3) . .
C8A N1A C13A C14A 138.9(8) . .
C1A N1A C13A C14A -87.9(9) . .
Co1A N1A C13A C14A 23.0(8) . .
K4 O3A C14A N4A 0.0(16) 1_455 .
K3 O3A C14A N4A 130.9(7) . .
K4 O3A C14A C13A -178.0(7) 1_455 .
K3 O3A C14A C13A -47.1(9) . .
C15A N4A C14A O3A -1.8(13) . .
Co1A N4A C14A O3A -178.7(6) . .
C15A N4A C14A C13A 176.1(9) . .
Co1A N4A C14A C13A -0.8(9) . .
N1A C13A C14A O3A 161.6(7) . .
N1A C13A C14A N4A -16.5(11) . .
C14A N4A C15A C17A 82.7(11) . .
Co1A N4A C15A C17A -101.0(10) . .
C14A N4A C15A C16A -155.2(11) . .
Co1A N4A C15A C16A 21.1(17) . .
O3B K3 O1B C3B 69.7(19) 2_567 .
O1E' K3 O1B C3B -33(2) 1_455 .
O2B K3 O1B C3B 161.3(18) 1_455 .
O3A K3 O1B C3B -109.9(19) . .
O1E K3 O1B C3B -30(2) 1_455 .
O1A K4 O2B C9B 73.9(9) . .
O2C K4 O2B C9B -22.9(9) . .
O3A K4 O2B C9B 175.7(9) 1_655 .
O1E K4 O2B C9B -113.3(9) . .
O1E' K4 O2B C9B -120.6(10) . .
O1A K4 O2B K3 -143.68(17) . 1_655
O2C K4 O2B K3 119.5(2) . 1_655
O3A K4 O2B K3 -41.88(16) 1_655 1_655
O1E K4 O2B K3 29.0(4) . 1_655
O1E' K4 O2B K3 21.7(6) . 1_655
N4B Co1B N1B C8B -135.1(5) . .
N2B Co1B N1B C8B 103.1(5) . .
N3B Co1B N1B C8B -15.7(5) . .
N4B Co1B N1B C13B -15.8(5) . .
N2B Co1B N1B C13B -137.6(5) . .
N3B Co1B N1B C13B 103.6(5) . .
N4B Co1B N1B C1B 104.1(5) . .
N2B Co1B N1B C1B -17.7(5) . .
N3B Co1B N1B C1B -136.5(5) . .
N4B Co1B N2B C3B 105.5(7) . .
N3B Co1B N2B C3B -88.3(7) . .
N1B Co1B N2B C3B -171.1(6) . .
N4B Co1B N2B C2B -91.0(5) . .
N3B Co1B N2B C2B 75.1(5) . .
N1B Co1B N2B C2B -7.7(5) . .
N4B Co1B N3B C9B 88.4(6) . .
N2B Co1B N3B C9B -78.1(5) . .
N1B Co1B N3B C9B 6.1(5) . .
N4B Co1B N3B C10B -91.9(7) . .
N2B Co1B N3B C10B 101.6(7) . .
N1B Co1B N3B C10B -174.1(7) . .
N2B Co1B N4B C14B 95.2(6) . .
N3B Co1B N4B C14B -70.9(7) . .
N1B Co1B N4B C14B 10.9(6) . .
N2B Co1B N4B C15" -83.4(15) . .
N3B Co1B N4B C15" 110.5(14) . .
N1B Co1B N4B C15" -167.7(14) . .
N2B Co1B N4B C15B -94.3(7) . .
N3B Co1B N4B C15B 99.6(7) . .
N1B Co1B N4B C15B -178.6(7) . .
C8B N1B C1B C2B -75.2(8) . .
C13B N1B C1B C2B 152.5(7) . .
Co1B N1B C1B C2B 39.2(7) . .
C3B N2B C2B C1B -162.5(6) . .
Co1B N2B C2B C1B 31.3(7) . .
N1B C1B C2B N2B -48.6(8) . .
K3 O1B C3B N2B 6(2) . .
K3 O1B C3B N5B -175.5(15) . .
C2B N2B C3B O1B -4.5(11) . .
Co1B N2B C3B O1B 158.2(6) . .
C2B N2B C3B N5B 176.9(6) . .
Co1B N2B C3B N5B -20.4(10) . .
C4B N5B C3B O1B 15.1(12) . .
C4B N5B C3B N2B -166.2(7) . .
C3B N5B C4B C7B -68.8(10) . .
C3B N5B C4B C5B 173.3(7) . .
C3B N5B C4B C6B 53.2(10) . .
C13B N1B C8B C9B -91.9(8) . .
C1B N1B C8B C9B 135.1(7) . .
Co1B N1B C8B C9B 22.3(8) . .
K4 O2B C9B N3B -131.1(8) . .
K3 O2B C9B N3B 94.3(8) 1_655 .
K4 O2B C9B C8B 47.3(11) . .
K3 O2B C9B C8B -87.3(7) 1_655 .
C10B N3B C9B O2B 4.1(11) . .
Co1B N3B C9B O2B -176.2(5) . .
C10B N3B C9B C8B -174.3(7) . .
Co1B N3B C9B C8B 5.4(8) . .
N1B C8B C9B O2B 161.6(6) . .
N1B C8B C9B N3B -19.8(10) . .
C9B N3B C10B C12B -78.9(11) . .
Co1B N3B C10B C12B 101.4(9) . .
C9B N3B C10B C11B 153.7(8) . .
Co1B N3B C10B C11B -26.0(11) . .
C8B N1B C13B C14B 133.0(7) . .
C1B N1B C13B C14B -93.7(8) . .
Co1B N1B C13B C14B 18.4(8) . .
K3 O3B C14B N4B 93.4(14) 2_567 .
K3 O3B C14B C13B -90.0(11) 2_567 .
C15" N4B C14B O3B -7.3(17) . .
C15B N4B C14B O3B 2.5(13) . .
Co1B N4B C14B O3B 174.0(7) . .
C15" N4B C14B C13B 176.0(13) . .
C15B N4B C14B C13B -174.2(8) . .
Co1B N4B C14B C13B -2.7(10) . .
N1B C13B C14B O3B 171.2(7) . .
N1B C13B C14B N4B -11.8(11) . .
C14B N4B C15B C17B 85.5(17) . .
C15" N4B C15B C17B 177(8) . .
Co1B N4B C15B C17B -84.8(15) . .
C14B N4B C15B C16B -126.7(16) . .
C15" N4B C15B C16B -35(6) . .
Co1B N4B C15B C16B 63.0(19) . .
C14B N4B C15" C17" 52(2) . .
C15B N4B C15" C17" -41(7) . .
Co1B N4B C15" C17" -129.7(16) . .
C14B N4B C15" C16" -168.2(19) . .
C15B N4B C15" C16" 99(7) . .
Co1B N4B C15" C16" 10(3) . .
O1A K4 O2C C9C 141.0(15) . .
O2B K4 O2C C9C -113.2(15) . .
O3A K4 O2C C9C -3(2) 1_655 .
O1E K4 O2C C9C -22.7(15) . .
O1E' K4 O2C C9C -20.7(16) . .
O2A K2 O3C C14C 91.0(14) 1_645 .
O2D K2 O3C C14C -157.0(14) 1_655 .
O1C K2 O3C C14C -40.5(14) 1_655 .
O2A' K2 O3C C14C 94.1(14) 1_645 .
O2A K2 O3C K1 -74.1(4) 1_645 .
O2D K2 O3C K1 37.9(2) 1_655 .
O1C K2 O3C K1 154.35(19) 1_655 .
O2A' K2 O3C K1 -71.0(6) 1_645 .
O3D K1 O3C C14C -163.1(7) 2_656 .
O1D K1 O3C C14C 34.2(7) . .
O1F K1 O3C C14C -62.0(7) . .
O2D K1 O3C C14C 153.6(7) 1_655 .
O3D K1 O3C K2 8.9(7) 2_656 .
O1D K1 O3C K2 -153.72(18) . .
O1F K1 O3C K2 110.0(3) . .
O2D K1 O3C K2 -34.33(19) 1_655 .
N3C Co1C N1C C8C -14.1(6) . .
N2C Co1C N1C C8C 102.2(6) . .
N4C Co1C N1C C8C -136.3(6) . .
N3C Co1C N1C C13C 107.2(6) . .
N2C Co1C N1C C13C -136.5(6) . .
N4C Co1C N1C C13C -15.0(6) . .
N3C Co1C N1C C1C -135.5(6) . .
N2C Co1C N1C C1C -19.1(5) . .
N4C Co1C N1C C1C 102.4(5) . .
N3C Co1C N2C C3C -69.5(8) . .
N4C Co1C N2C C3C 123.5(7) . .
N1C Co1C N2C C3C -153.1(7) . .
N3C Co1C N2C C2C 76.9(7) . .
N4C Co1C N2C C2C -90.1(6) . .
N1C Co1C N2C C2C -6.7(6) . .
N2C Co1C N3C C9C -80.1(8) . .
N4C Co1C N3C C9C 86.8(8) . .
N1C Co1C N3C C9C 4.5(7) . .
N2C Co1C N3C C10C 101.1(9) . .
N4C Co1C N3C C10C -92.0(9) . .
N1C Co1C N3C C10C -174.2(9) . .
N3C Co1C N4C C14C -75.0(7) . .
N2C Co1C N4C C14C 91.2(7) . .
N1C Co1C N4C C14C 7.0(6) . .
N3C Co1C N4C C15C 110.4(9) . .
N2C Co1C N4C C15C -83.4(8) . .
N1C Co1C N4C C15C -167.6(8) . .
C8C N1C C1C C2C -75.0(9) . .
C13C N1C C1C C2C 153.3(7) . .
Co1C N1C C1C C2C 40.6(8) . .
C3C N2C C2C C1C -179.2(8) . .
Co1C N2C C2C C1C 31.8(10) . .
N1C C1C C2C N2C -49.8(11) . .
K2 O1C C3C N2C 60.1(12) 1_455 .
K2 O1C C3C N5C -121.1(7) 1_455 .
C2C N2C C3C O1C -1.5(13) . .
Co1C N2C C3C O1C 142.8(7) . .
C2C N2C C3C N5C 179.6(8) . .
Co1C N2C C3C N5C -36.1(10) . .
C4C N5C C3C O1C 8.5(13) . .
C4C N5C C3C N2C -172.5(8) . .
C3C N5C C4C C7C -65.3(11) . .
C3C N5C C4C C6C 58.9(12) . .
C3C N5C C4C C5C 176.8(8) . .
C13C N1C C8C C9C -95.2(9) . .
C1C N1C C8C C9C 134.1(8) . .
Co1C N1C C8C C9C 20.5(10) . .
K4 O2C C9C N3C 83.5(17) . .
K4 O2C C9C C8C -99.6(16) . .
C10C N3C C9C O2C 2.1(16) . .
Co1C N3C C9C O2C -176.8(8) . .
C10C N3C C9C C8C -174.9(9) . .
Co1C N3C C9C C8C 6.3(12) . .
N1C C8C C9C O2C 163.8(9) . .
N1C C8C C9C N3C -19.0(14) . .
C9C N3C C10C C12C 89.9(13) . .
Co1C N3C C10C C12C -91.3(12) . .
C9C N3C C10C C11C -163.6(11) . .
Co1C N3C C10C C11C 15.1(15) . .
C8C N1C C13C C14C 136.9(8) . .
C1C N1C C13C C14C -91.0(9) . .
Co1C N1C C13C C14C 20.4(9) . .
K2 O3C C14C N4C -31.2(19) . .
K1 O3C C14C N4C 132.3(8) . .
K2 O3C C14C C13C 144.5(10) . .
K1 O3C C14C C13C -52.1(10) . .
C15C N4C C14C O3C -5.7(13) . .
Co1C N4C C14C O3C 178.9(7) . .
C15C N4C C14C C13C 178.6(8) . .
Co1C N4C C14C C13C 3.2(10) . .
N1C C13C C14C O3C 166.8(7) . .
N1C C13C C14C N4C -17.0(11) . .
C14C N4C C15C C17C 88.5(10) . .
Co1C N4C C15C C17C -96.9(9) . .
C14C N4C C15C C16C -150.3(10) . .
Co1C N4C C15C C16C 24.3(13) . .
O3D K1 O1D C3D 89.9(15) 2_656 .
O3C K1 O1D C3D -96.1(15) . .
O1F K1 O1D C3D -16.1(15) . .
O2D K1 O1D C3D -178.2(14) 1_655 .
N2D Co1D N1D C1D -16.0(4) . .
N4D Co1D N1D C1D 106.2(4) . .
N3D Co1D N1D C1D -134.1(4) . .
N2D Co1D N1D C8D 104.7(4) . .
N4D Co1D N1D C8D -133.2(4) . .
N3D Co1D N1D C8D -13.4(4) . .
N2D Co1D N1D C13D -135.6(5) . .
N4D Co1D N1D C13D -13.5(4) . .
N3D Co1D N1D C13D 106.3(5) . .
N4D Co1D N2D C3D 101.7(7) . .
N3D Co1D N2D C3D -91.1(7) . .
N1D Co1D N2D C3D -174.5(6) . .
N4D Co1D N2D C2D -93.8(5) . .
N3D Co1D N2D C2D 73.4(5) . .
N1D Co1D N2D C2D -10.0(5) . .
N2D Co1D N3D C9D -80.8(5) . .
N4D Co1D N3D C9D 86.8(5) . .
N1D Co1D N3D C9D 3.8(5) . .
N2D Co1D N3D C10D 102.9(6) . .
N4D Co1D N3D C10D -89.6(6) . .
N1D Co1D N3D C10D -172.6(6) . .
N2D Co1D N4D C14D 95.5(5) . .
N3D Co1D N4D C14D -71.5(6) . .
N1D Co1D N4D C14D 11.1(5) . .
N2D Co1D N4D C15D -91.6(5) . .
N3D Co1D N4D C15D 101.3(5) . .
N1D Co1D N4D C15D -176.0(5) . .
C8D N1D C1D C2D -77.1(8) . .
C13D N1D C1D C2D 152.7(6) . .
Co1D N1D C1D C2D 38.1(7) . .
C3D N2D C2D C1D -159.8(6) . .
Co1D N2D C2D C1D 33.4(7) . .
N1D C1D C2D N2D -48.9(8) . .
K1 O1D C3D N2D -13(2) . .
K1 O1D C3D N5D 167.8(11) . .
C2D N2D C3D O1D -2.5(11) . .
Co1D N2D C3D O1D 161.2(6) . .
C2D N2D C3D N5D 176.9(6) . .
Co1D N2D C3D N5D -19.4(9) . .
C4D N5D C3D O1D 8.6(12) . .
C4D N5D C3D N2D -170.8(7) . .
C3D N5D C4D C7D 57.8(9) . .
C3D N5D C4D C5D 177.6(7) . .
C3D N5D C4D C6D -63.2(10) . .
C1D N1D C8D C9D 134.2(6) . .
C13D N1D C8D C9D -95.1(7) . .
Co1D N1D C8D C9D 20.3(7) . .
K2 O2D C9D N3D -109.7(9) 1_455 .
K1 O2D C9D N3D 109.5(7) 1_455 .
K2 O2D C9D C8D 67.4(10) 1_455 .
K1 O2D C9D C8D -73.4(8) 1_455 .
C10D N3D C9D O2D 1.4(10) . .
Co1D N3D C9D O2D -175.5(6) . .
C10D N3D C9D C8D -175.7(6) . .
Co1D N3D C9D C8D 7.4(8) . .
N1D C8D C9D O2D 163.1(6) . .
N1D C8D C9D N3D -19.5(9) . .
C9D N3D C10D C12D -76.0(10) . .
Co1D N3D C10D C12D 100.4(8) . .
C9D N3D C10D C11D 160.8(6) . .
Co1D N3D C10D C11D -22.9(9) . .
C1D N1D C13D C14D -99.3(7) . .
C8D N1D C13D C14D 129.6(7) . .
Co1D N1D C13D C14D 14.0(7) . .
K1 O3D C14D N4D 95.3(9) 2_656 .
K1 O3D C14D C13D -85.0(8) 2_656 .
C15D N4D C14D O3D 0.2(10) . .
Co1D N4D C14D O3D 174.3(6) . .
C15D N4D C14D C13D -179.5(6) . .
Co1D N4D C14D C13D -5.4(8) . .
N1D C13D C14D O3D 173.5(6) . .
N1D C13D C14D N4D -6.7(9) . .
C14D N4D C15D C16D -158.3(10) . .
Co1D N4D C15D C16D 28.7(10) . .
C14D N4D C15D C17D 84.4(9) . .
Co1D N4D C15D C17D -88.5(8) . .
O1A K4 O1E C1E -9(3) . .
O2B K4 O1E C1E -163.3(19) . .
O2C K4 O1E C1E 89.5(19) . .
O3A K4 O1E C1E -83.8(19) 1_655 .
O1E' K4 O1E C1E -75(7) . .
O1A K4 O1E K3 125.8(13) . 1_655
O2B K4 O1E K3 -28.6(4) . 1_655
O2C K4 O1E K3 -135.8(4) . 1_655
O3A K4 O1E K3 50.9(3) 1_655 1_655
O1E' K4 O1E K3 60(6) . 1_655
C3E N1E C1E O1E 0.2(4) . .
C4E N1E C1E O1E 179.9(6) . .
C3E N1E C1E C2E -179.7(6) . .
C4E N1E C1E C2E 0.0(8) . .
K3 O1E C1E N1E -173.3(12) 1_655 .
K4 O1E C1E N1E -53.4(18) . .
K3 O1E C1E C2E 6.6(12) 1_655 .
K4 O1E C1E C2E 126.5(18) . .
O1A K4 O1E' C1E' -63(3) . .
O2B K4 O1E' C1E' 161(2) . .
O2C K4 O1E' C1E' 54(2) . .
O3A K4 O1E' C1E' -120(2) 1_655 .
O1E K4 O1E' C1E' 70(6) . .
O1A K4 O1E' K3 113.5(12) . 1_655
O2B K4 O1E' K3 -22.6(6) . 1_655
O2C K4 O1E' K3 -130.1(6) . 1_655
O3A K4 O1E' K3 56.3(4) 1_655 1_655
O1E K4 O1E' K3 -114(7) . 1_655
C4E' N1E' C1E' O1E' -179.6(7) . .
C3E' N1E' C1E' O1E' -0.3(5) . .
C4E' N1E' C1E' C2E' 0.3(8) . .
C3E' N1E' C1E' C2E' 179.6(7) . .
K3 O1E' C1E' N1E' -49(4) 1_655 .
K4 O1E' C1E' N1E' 124(2) . .
K3 O1E' C1E' C2E' 131(4) 1_655 .
K4 O1E' C1E' C2E' -56(2) . .
O3D K1 O1F C1F 73.8(12) 2_656 .
O1D K1 O1F C1F 168.4(12) . .
O3C K1 O1F C1F -85.2(12) . .
O2D K1 O1F C1F -33.1(14) 1_655 .
C4F N1F C1F O1F 179.6(6) . .
C3F N1F C1F O1F -0.9(5) . .
C4F N1F C1F C2F -1.1(7) . .
C3F N1F C1F C2F 178.3(6) . .
K1 O1F C1F N1F 173.7(12) . .
K1 O1F C1F C2F -5.5(12) . .
C1M C2M O3M C4M 167(3) . .
C2M O3M C4M C5M -178(2) . .
C1N C2N O3N C4N 155(3) . .
C2N O3N C4N C5N 119(5) . .
